data_4128937
loop_
_publ_author_name
'Zhang, Huacheng'
'Lee, Juhoon'
'Brewster, 2nd, James T'
'Chi, Xiaodong'
'Lynch, Vincent M.'
'Sessler, Jonathan L.'

_publ_section_title
;
 Cation-based Structural Tuning of Pyridine Dipyrrolate Cages and
 Morphological Control over Their Self-assembly.
;
_journal_issue 11
_journal_name_full 'Journal of the American Chemical Society'
_journal_page_first 4749
_journal_page_last 4755
_journal_paper_doi 10.1021/jacs.9b01042
_journal_volume 141
_journal_year 2019
_chemical_formula_moiety
; 
8 C23 H25 N3 O4 2-, 8 Zn 2+, 2 H2 O, 2 H O 1-, 
 2 C16 H36 N 1+, 8 C3 H7 N O
;
_chemical_formula_sum 'C240 H334 N34 O44 Zn8'
_chemical_formula_weight 4922.35
_space_group_crystal_system triclinic
_space_group_IT_number 2
_space_group_name_Hall '-P 1'
_space_group_name_H-M_alt 'P -1'
_atom_sites_solution_hydrogens mixed
_audit_creation_method SHELXL-2014/7
_cell_angle_alpha 67.594(10)
_cell_angle_beta 84.711(8)
_cell_angle_gamma 76.268(9)
_cell_formula_units_Z 1
_cell_length_a 15.7704(15)
_cell_length_b 19.0494(19)
_cell_length_c 22.544(2)
_cell_measurement_reflns_used 3555
_cell_measurement_temperature 100(2)
_cell_measurement_theta_max 73.8
_cell_measurement_theta_min 3.39
_cell_volume 6082.3(11)
_computing_cell_refinement 'CrysAlisPro V 1.171.37.31, Agilent Technologies'
_computing_data_collection 'CrysAlisPro V 1.171.37.31, Agilent Technologies'
_computing_data_reduction 'CrysAlisPro V 1.171.37.31, Agilent Technologies'
_computing_molecular_graphics 'XP SHELXTL/PC, Siemens Analytical'
_computing_publication_material 'XL SHELXTL/PC, Siemens Analytical'
_computing_structure_refinement 'Shelxl-2013, Sheldrick, G. M.'
_computing_structure_solution
;

SUPERFLIP.  Palatinus, L. and Chapuis, G., J. Appl. Cryst. 40, 786-790.
;
_diffrn_ambient_temperature 100(2)
_diffrn_measured_fraction_theta_full 0.987
_diffrn_measured_fraction_theta_max 0.944
_diffrn_measurement_device_type 'Agilent SuperNova with AtlasS2 CCD'
_diffrn_measurement_method \w-scans
_diffrn_radiation_type CuK\a
_diffrn_radiation_wavelength 1.54184
_diffrn_reflns_av_R_equivalents 0.0888
_diffrn_reflns_av_unetI/netI 0.1363
_diffrn_reflns_Laue_measured_fraction_full 0.987
_diffrn_reflns_Laue_measured_fraction_max 0.944
_diffrn_reflns_limit_h_max 16
_diffrn_reflns_limit_h_min -19
_diffrn_reflns_limit_k_max 22
_diffrn_reflns_limit_k_min -23
_diffrn_reflns_limit_l_max 27
_diffrn_reflns_limit_l_min -26
_diffrn_reflns_number 41528
_diffrn_reflns_point_group_measured_fraction_full 0.987
_diffrn_reflns_point_group_measured_fraction_max 0.944
_diffrn_reflns_theta_full 67.684
_diffrn_reflns_theta_max 74.706
_diffrn_reflns_theta_min 2.572
_diffrn_source 'sealed microfocus tube'
_exptl_absorpt_coefficient_mu 1.502
_exptl_absorpt_correction_T_max 1.00
_exptl_absorpt_correction_T_min 0.692
_exptl_absorpt_correction_type multi-scan
_exptl_absorpt_process_details
;
CrysAlisPro 1.171.38.27t (Agilent, 2015)
Empirical absorption correction using spherical harmonics,
 implemented in SCALE3 ABSPACK scaling algorithm.
;
_exptl_crystal_colour yellow
_exptl_crystal_density_diffrn 1.344
_exptl_crystal_description prism
_exptl_crystal_F_000 2604
_exptl_crystal_size_max 0.06
_exptl_crystal_size_mid 0.05
_exptl_crystal_size_min 0.02
_refine_diff_density_max 1.169
_refine_diff_density_min -1.595
_refine_diff_density_rms 0.102
_refine_ls_extinction_method none
_refine_ls_goodness_of_fit_ref 1.009
_refine_ls_hydrogen_treatment constr
_refine_ls_matrix_type full
_refine_ls_number_parameters 1615
_refine_ls_number_reflns 23543
_refine_ls_number_restraints 2796
_refine_ls_restrained_S_all 0.971
_refine_ls_R_factor_all 0.1587
_refine_ls_R_factor_gt 0.0907
_refine_ls_shift/su_max 0.001
_refine_ls_shift/su_mean 0.000
_refine_ls_structure_factor_coef Fsqd
_refine_ls_weighting_details 'w=1/[\s^2^(Fo^2^)+(0.0888P)^2^+16.5218P] where P=(Fo^2^+2Fc^2^)/3'
_refine_ls_weighting_scheme calc
_refine_ls_wR_factor_gt 0.2045
_refine_ls_wR_factor_ref 0.2484
_reflns_Friedel_coverage 0.000
_reflns_number_gt 13140
_reflns_number_total 23543
_reflns_threshold_expression 'I > 2\s(I)'
_cod_data_source_file ja9b01042_si_002.cif
_cod_data_source_block shelx
_cod_original_cell_volume 6082.2(12)
_cod_database_code 4128937
_shelx_shelxl_version_number 2014/7
_shelx_space_group_comment
;
The symmetry employed for this shelxl refinement is uniquely defined
by the following loop, which should always be used as a source of
symmetry information in preference to the above space-group names.
They are only intended as comments.
;
_platon_squeeze_void_probe_radius 1.20

loop_
_space_group_symop_operation_xyz
'x, y, z'
'-x, -y, -z'

loop_
_atom_site_label
_atom_site_type_symbol
_atom_site_fract_x
_atom_site_fract_y
_atom_site_fract_z
_atom_site_U_iso_or_equiv
_atom_site_adp_type
_atom_site_occupancy
_atom_site_site_symmetry_order
_atom_site_calc_flag
_atom_site_refinement_flags_posn
_atom_site_refinement_flags_adp
_atom_site_refinement_flags_occupancy
_atom_site_disorder_assembly
_atom_site_disorder_group
C1 C 0.0771(4) 0.8599(4) 0.4392(3) 0.0260(12) Uani 1 1 d . U . . .
C2 C 0.0041(4) 0.8962(4) 0.4694(3) 0.0259(12) Uani 1 1 d . U . . .
C3 C -0.0553(4) 0.9685(4) 0.4465(3) 0.0263(12) Uani 1 1 d . U . . .
C4 C -0.1080(5) 0.9756(4) 0.4996(3) 0.0269(12) Uani 1 1 d . U . . .
C5 C -0.0794(5) 0.9058(4) 0.5530(3) 0.0280(13) Uani 1 1 d . U . . .
C6 C -0.1055(5) 0.8782(4) 0.6199(3) 0.0283(13) Uani 1 1 d . U . . .
C7 C -0.1626(5) 0.9228(4) 0.6498(3) 0.0314(14) Uani 1 1 d . U . . .
H7 H -0.1898 0.9752 0.6257 0.038 Uiso 1 1 calc R U . . .
C8 C -0.1794(5) 0.8902(4) 0.7147(4) 0.0371(15) Uani 1 1 d . U . . .
H8 H -0.2184 0.9199 0.7355 0.045 Uiso 1 1 calc R U . . .
C9 C -0.1384(5) 0.8135(4) 0.7493(4) 0.0391(16) Uani 1 1 d . U . . .
H9 H -0.1496 0.7899 0.7938 0.047 Uiso 1 1 calc R U . . .
C10 C -0.0814(5) 0.7724(4) 0.7177(4) 0.0351(15) Uani 1 1 d . U . . .
C11 C -0.0317(5) 0.6921(4) 0.7503(4) 0.0388(16) Uani 1 1 d . U . . .
C12 C -0.0412(7) 0.6333(6) 0.8094(5) 0.058(2) Uani 1 1 d . U . . .
C13 C 0.0299(7) 0.5716(6) 0.8155(4) 0.058(2) Uani 1 1 d . U . . .
C14 C 0.0798(5) 0.5914(4) 0.7598(3) 0.0349(14) Uani 1 1 d . U . . .
C15 C 0.1599(5) 0.5522(4) 0.7382(3) 0.0317(13) Uani 1 1 d . U . . .
C16 C -0.0598(5) 1.0266(4) 0.3791(3) 0.0307(14) Uani 1 1 d . U . . .
H16A H 0.0001 1.0266 0.3616 0.037 Uiso 1 1 calc R U . . .
H16B H -0.0858 1.0792 0.3794 0.037 Uiso 1 1 calc R U . . .
C17 C -0.1137(6) 1.0097(5) 0.3353(4) 0.044(2) Uani 1 1 d . U . . .
H17A H -0.0893 0.9572 0.3356 0.066 Uiso 1 1 calc R U . . .
H17B H -0.1124 1.0478 0.2915 0.066 Uiso 1 1 calc R U . . .
H17C H -0.1742 1.0132 0.3506 0.066 Uiso 1 1 calc R U . . .
C18 C -0.1784(5) 1.0437(4) 0.4962(3) 0.0295(14) Uani 1 1 d . U . . .
H18A H -0.1692 1.0889 0.4577 0.035 Uiso 1 1 calc R U . . .
H18B H -0.1748 1.0567 0.5343 0.035 Uiso 1 1 calc R U . . .
C19 C -0.2695(5) 1.0310(4) 0.4931(4) 0.0385(17) Uani 1 1 d . U . . .
H19A H -0.2737 1.0182 0.4554 0.058 Uiso 1 1 calc R U . . .
H19B H -0.3130 1.0785 0.4898 0.058 Uiso 1 1 calc R U . . .
H19C H -0.2804 0.9880 0.5320 0.058 Uiso 1 1 calc R U . . .
C20 C -0.1193(14) 0.6295(12) 0.8502(9) 0.059(4) Uani 0.58 1 d D U P A 1
H20A H -0.1342 0.5781 0.8634 0.070 Uiso 0.58 1 calc R U P A 1
H20B H -0.1698 0.6704 0.8274 0.070 Uiso 0.58 1 calc R U P A 1
C21 C -0.0948(14) 0.6427(12) 0.9073(9) 0.074(4) Uani 0.58 1 d D U P A 1
H21A H -0.0478 0.5995 0.9310 0.110 Uiso 0.58 1 calc R U P A 1
H21B H -0.1457 0.6456 0.9354 0.110 Uiso 0.58 1 calc R U P A 1
H21C H -0.0749 0.6916 0.8928 0.110 Uiso 0.58 1 calc R U P A 1
C20A C -0.1090(17) 0.6414(18) 0.8683(15) 0.061(4) Uani 0.42 1 d D U P A 2
H20C H -0.0917 0.5969 0.9091 0.073 Uiso 0.42 1 calc R U P A 2
H20D H -0.1108 0.6904 0.8746 0.073 Uiso 0.42 1 calc R U P A 2
C21A C -0.1956(16) 0.6415(15) 0.8454(12) 0.069(5) Uani 0.42 1 d D U P A 2
H21D H -0.2136 0.6883 0.8071 0.104 Uiso 0.42 1 calc R U P A 2
H21E H -0.2394 0.6411 0.8793 0.104 Uiso 0.42 1 calc R U P A 2
H21F H -0.1904 0.5952 0.8351 0.104 Uiso 0.42 1 calc R U P A 2
C22 C 0.0380(11) 0.4851(10) 0.8646(8) 0.047(3) Uani 0.53 1 d D U P B 1
H22A H -0.0188 0.4774 0.8856 0.056 Uiso 0.53 1 calc R U P B 1
H22B H 0.0580 0.4478 0.8427 0.056 Uiso 0.53 1 calc R U P B 1
C23 C 0.1041(13) 0.4748(11) 0.9127(9) 0.065(4) Uani 0.53 1 d D U P B 1
H23A H 0.1503 0.5019 0.8907 0.097 Uiso 0.53 1 calc R U P B 1
H23B H 0.1296 0.4192 0.9343 0.097 Uiso 0.53 1 calc R U P B 1
H23C H 0.0757 0.4963 0.9444 0.097 Uiso 0.53 1 calc R U P B 1
C22A C 0.0605(14) 0.5083(10) 0.8810(8) 0.044(3) Uani 0.47 1 d D U P B 2
H22C H 0.0095 0.4864 0.9016 0.053 Uiso 0.47 1 calc R U P B 2
H22D H 0.1037 0.4661 0.8725 0.053 Uiso 0.47 1 calc R U P B 2
C23A C 0.1001(18) 0.5269(13) 0.9297(10) 0.070(5) Uani 0.47 1 d D U P B 2
H23D H 0.1598 0.5330 0.9166 0.105 Uiso 0.47 1 calc R U P B 2
H23E H 0.1013 0.4844 0.9716 0.105 Uiso 0.47 1 calc R U P B 2
H23F H 0.0651 0.5754 0.9326 0.105 Uiso 0.47 1 calc R U P B 2
C24 C 0.1584(5) 0.7088(4) 0.3629(3) 0.0310(14) Uani 1 1 d . U . . .
C25 C 0.1031(5) 0.6691(4) 0.3443(3) 0.0280(14) Uani 1 1 d . U . . .
C26 C 0.0535(5) 0.6911(4) 0.2904(3) 0.0321(15) Uani 1 1 d . U . . .
C27 C 0.0150(5) 0.6277(4) 0.2982(4) 0.0347(15) Uani 1 1 d . U . . .
C28 C 0.0417(5) 0.5705(4) 0.3580(3) 0.0297(14) Uani 1 1 d . U . . .
C29 C 0.0273(5) 0.4915(4) 0.3978(3) 0.0307(14) Uani 1 1 d . U . . .
C30 C -0.0271(5) 0.4536(4) 0.3814(3) 0.0329(15) Uani 1 1 d . U . . .
H30 H -0.0586 0.4777 0.3421 0.039 Uiso 1 1 calc R U . . .
C31 C -0.0342(5) 0.3804(4) 0.4232(3) 0.0340(15) Uani 1 1 d . U . . .
H31 H -0.0710 0.3538 0.4129 0.041 Uiso 1 1 calc R U . . .
C32 C 0.0116(5) 0.3456(4) 0.4798(3) 0.0313(14) Uani 1 1 d . U . . .
H32 H 0.0055 0.2958 0.5094 0.038 Uiso 1 1 calc R U . . .
C33 C 0.0678(5) 0.3853(4) 0.4932(3) 0.0294(14) Uani 1 1 d . U . . .
C34 C 0.1226(5) 0.3545(4) 0.5503(3) 0.0264(13) Uani 1 1 d . U . . .
C35 C 0.1547(5) 0.2791(4) 0.5944(3) 0.0296(14) Uani 1 1 d . U . . .
C36 C 0.2095(5) 0.2862(4) 0.6377(3) 0.0286(14) Uani 1 1 d . U . . .
C37 C 0.2088(5) 0.3645(4) 0.6194(3) 0.0263(13) Uani 1 1 d . U . . .
C38 C 0.2478(5) 0.4101(4) 0.6441(3) 0.0280(14) Uani 1 1 d . U . . .
C39 C 0.0408(6) 0.7684(4) 0.2342(4) 0.0402(17) Uani 1 1 d . U . . .
H39A H 0.0209 0.7622 0.1964 0.048 Uiso 1 1 calc R U . . .
H39B H 0.0973 0.7844 0.2231 0.048 Uiso 1 1 calc R U . . .
C40 C -0.0262(6) 0.8324(5) 0.2492(5) 0.054(2) Uani 1 1 d . U . . .
H40A H -0.0829 0.8178 0.2585 0.081 Uiso 1 1 calc R U . . .
H40B H -0.0318 0.8815 0.2121 0.081 Uiso 1 1 calc R U . . .
H40C H -0.0068 0.8387 0.2866 0.081 Uiso 1 1 calc R U . . .
C41 C -0.0570(11) 0.6311(10) 0.2570(7) 0.033(3) Uani 0.5 1 d D U P C 1
H41A H -0.0958 0.6836 0.2422 0.040 Uiso 0.5 1 calc R U P C 1
H41B H -0.0922 0.5927 0.2818 0.040 Uiso 0.5 1 calc R U P C 1
C42 C -0.0141(11) 0.6123(11) 0.1991(7) 0.047(3) Uani 0.5 1 d D U P C 1
H42A H 0.0177 0.6523 0.1735 0.070 Uiso 0.5 1 calc R U P C 1
H42B H -0.0593 0.6111 0.1727 0.070 Uiso 0.5 1 calc R U P C 1
H42C H 0.0266 0.5614 0.2143 0.070 Uiso 0.5 1 calc R U P C 1
C41A C -0.0235(10) 0.6205(10) 0.2407(9) 0.039(3) Uani 0.5 1 d D U P C 2
H41C H 0.0183 0.6308 0.2045 0.046 Uiso 0.5 1 calc R U P C 2
H41D H -0.0304 0.5664 0.2529 0.046 Uiso 0.5 1 calc R U P C 2
C42A C -0.1119(10) 0.6765(9) 0.2186(8) 0.041(3) Uani 0.5 1 d D U P C 2
H42D H -0.1556 0.6621 0.2522 0.062 Uiso 0.5 1 calc R U P C 2
H42E H -0.1299 0.6734 0.1793 0.062 Uiso 0.5 1 calc R U P C 2
H42F H -0.1068 0.7298 0.2100 0.062 Uiso 0.5 1 calc R U P C 2
C43 C 0.1421(5) 0.2039(4) 0.5936(3) 0.0340(16) Uani 1 1 d . U . . .
H43A H 0.0788 0.2063 0.5926 0.041 Uiso 1 1 calc R U . . .
H43B H 0.1661 0.1609 0.6336 0.041 Uiso 1 1 calc R U . . .
C44 C 0.1867(5) 0.1863(4) 0.5356(4) 0.0385(17) Uani 1 1 d . U . . .
H44A H 0.1609 0.2273 0.4959 0.058 Uiso 1 1 calc R U . . .
H44B H 0.1782 0.1360 0.5378 0.058 Uiso 1 1 calc R U . . .
H44C H 0.2492 0.1844 0.5362 0.058 Uiso 1 1 calc R U . . .
C45 C 0.2629(5) 0.2213(4) 0.6913(4) 0.0364(16) Uani 1 1 d . U . . .
H45A H 0.2651 0.2389 0.7270 0.044 Uiso 1 1 calc R U . . .
H45B H 0.2341 0.1766 0.7074 0.044 Uiso 1 1 calc R U . . .
C46 C 0.3543(6) 0.1950(5) 0.6709(4) 0.051(2) Uani 1 1 d . U . . .
H46A H 0.3526 0.1760 0.6363 0.076 Uiso 1 1 calc R U . . .
H46B H 0.3865 0.1530 0.7075 0.076 Uiso 1 1 calc R U . . .
H46C H 0.3835 0.2388 0.6555 0.076 Uiso 1 1 calc R U . . .
C47 C 0.3372(5) 0.8431(4) 0.4040(3) 0.0261(13) Uani 1 1 d . U . . .
C48 C 0.4098(5) 0.8677(4) 0.4191(3) 0.0284(13) Uani 1 1 d . U . . .
C49 C 0.4403(5) 0.9366(4) 0.3904(3) 0.0273(13) Uani 1 1 d . U . . .
C50 C 0.5034(5) 0.9342(4) 0.4320(3) 0.0292(14) Uani 1 1 d . U . . .
C51 C 0.5112(5) 0.8640(4) 0.4845(3) 0.0286(13) Uani 1 1 d . U . . .
C52 C 0.5590(5) 0.8292(4) 0.5454(3) 0.0293(13) Uani 1 1 d . U . . .
C53 C 0.6315(5) 0.8540(4) 0.5559(3) 0.0321(14) Uani 1 1 d . U . . .
H53 H 0.6537 0.8937 0.5225 0.039 Uiso 1 1 calc R U . . .
C54 C 0.6694(5) 0.8193(4) 0.6157(4) 0.0377(16) Uani 1 1 d . U . . .
H54 H 0.7178 0.8358 0.6241 0.045 Uiso 1 1 calc R U . . .
C55 C 0.6378(5) 0.7607(4) 0.6636(4) 0.0375(16) Uani 1 1 d . U . . .
H55 H 0.6643 0.7364 0.7047 0.045 Uiso 1 1 calc R U . . .
C56 C 0.5661(5) 0.7378(4) 0.6502(3) 0.0329(15) Uani 1 1 d . U . . .
C57 C 0.5295(5) 0.6751(4) 0.6962(3) 0.0342(15) Uani 1 1 d . U . . .
C58 C 0.5240(5) 0.6469(4) 0.7630(4) 0.0371(16) Uani 1 1 d D U . . .
C59 C 0.4801(5) 0.5845(4) 0.7829(3) 0.0354(15) Uani 1 1 d . U . . .
C60 C 0.4595(5) 0.5777(4) 0.7274(3) 0.0294(14) Uani 1 1 d . U . . .
C61 C 0.4102(5) 0.5261(4) 0.7169(3) 0.0278(13) Uani 1 1 d . U . . .
C62 C 0.4097(5) 1.0004(4) 0.3274(3) 0.0313(14) Uani 1 1 d . U . . .
H62A H 0.4329 1.0463 0.3224 0.038 Uiso 1 1 calc R U . . .
H62B H 0.3452 1.0159 0.3279 0.038 Uiso 1 1 calc R U . . .
C63 C 0.4381(6) 0.9769(4) 0.2696(4) 0.0410(18) Uani 1 1 d . U . . .
H63A H 0.5018 0.9681 0.2655 0.062 Uiso 1 1 calc R U . . .
H63B H 0.4112 1.0186 0.2306 0.062 Uiso 1 1 calc R U . . .
H63C H 0.4195 0.9290 0.2758 0.062 Uiso 1 1 calc R U . . .
C64 C 0.5513(5) 0.9989(4) 0.4184(3) 0.0315(14) Uani 1 1 d . U . . .
H64A H 0.5750 0.9948 0.4590 0.038 Uiso 1 1 calc R U . . .
H64B H 0.5096 1.0497 0.4010 0.038 Uiso 1 1 calc R U . . .
C65 C 0.6264(5) 0.9956(4) 0.3702(3) 0.0363(16) Uani 1 1 d . U . . .
H65A H 0.6715 0.9483 0.3894 0.054 Uiso 1 1 calc R U . . .
H65B H 0.6516 1.0414 0.3593 0.054 Uiso 1 1 calc R U . . .
H65C H 0.6041 0.9951 0.3313 0.054 Uiso 1 1 calc R U . . .
C66 C 0.5522(5) 0.6792(4) 0.8079(4) 0.0422(18) Uani 1 1 d D U . . .
H66A H 0.5080 0.6806 0.8400 0.051 Uiso 0.68 1 d R U P D .
H66B H 0.5591 0.7314 0.7844 0.051 Uiso 0.68 1 d R U P . .
H66C H 0.6112 0.6855 0.7985 0.051 Uiso 0.32 1 d R U P . .
H66D H 0.5500 0.6435 0.8514 0.051 Uiso 0.32 1 d R U P . .
C67 C 0.6428(9) 0.6256(8) 0.8420(6) 0.053(3) Uani 0.68 1 d D U P D 1
H67A H 0.6333 0.5747 0.8713 0.080 Uiso 0.68 1 calc R U P D 1
H67B H 0.6646 0.6508 0.8663 0.080 Uiso 0.68 1 calc R U P D 1
H67C H 0.6857 0.6186 0.8093 0.080 Uiso 0.68 1 calc R U P D 1
C67A C 0.4875(17) 0.7623(11) 0.7995(12) 0.048(6) Uani 0.32 1 d D U P D 2
H67D H 0.4820 0.7954 0.7539 0.072 Uiso 0.32 1 calc R U P D 2
H67E H 0.5116 0.7877 0.8225 0.072 Uiso 0.32 1 calc R U P D 2
H67F H 0.4299 0.7541 0.8171 0.072 Uiso 0.32 1 calc R U P D 2
C68 C 0.4542(6) 0.5404(5) 0.8498(4) 0.0431(17) Uani 1 1 d . U . . .
H68A H 0.4945 0.5416 0.8804 0.052 Uiso 1 1 calc R U . . .
H68B H 0.4595 0.4854 0.8555 0.052 Uiso 1 1 calc R U . . .
C69 C 0.3603(7) 0.5745(5) 0.8650(4) 0.054(2) Uani 1 1 d . U . . .
H69A H 0.3544 0.6294 0.8582 0.081 Uiso 1 1 calc R U . . .
H69B H 0.3467 0.5457 0.9098 0.081 Uiso 1 1 calc R U . . .
H69C H 0.3199 0.5703 0.8366 0.081 Uiso 1 1 calc R U . . .
C70 C 0.3794(6) 0.2828(4) 0.8600(3) 0.0377(15) Uani 1 1 d . U . . .
C71 C 0.3971(6) 0.2284(5) 0.9263(4) 0.0452(18) Uani 1 1 d . U . . .
C72 C 0.3543(7) 0.2301(6) 0.9827(4) 0.060(2) Uani 1 1 d . U . . .
C73 C 0.3982(8) 0.1643(6) 1.0343(5) 0.066(3) Uani 1 1 d . U . . .
C74 C 0.4687(7) 0.1274(5) 1.0084(4) 0.053(2) Uani 1 1 d . U . . .
C75 C 0.5360(7) 0.0566(5) 1.0358(4) 0.052(2) Uani 1 1 d . U . . .
C76 C 0.5358(6) 0.0031(5) 1.0986(4) 0.051(2) Uani 1 1 d . U . . .
H76 H 0.4895 0.0114 1.1270 0.061 Uiso 1 1 calc R U . . .
C77 C 0.6027(6) -0.0615(5) 1.1193(4) 0.052(2) Uani 1 1 d . U . . .
H77 H 0.6034 -0.0981 1.1621 0.063 Uiso 1 1 calc R U . . .
C78 C 0.6694(6) -0.0727(6) 1.0771(4) 0.053(2) Uani 1 1 d . U . . .
H78 H 0.7172 -0.1162 1.0904 0.063 Uiso 1 1 calc R U . . .
C79 C 0.6643(6) -0.0189(6) 1.0152(4) 0.054(2) Uani 1 1 d . U . . .
C84 C 0.7800(5) 0.0630(5) 0.7963(4) 0.0382(15) Uani 1 1 d . U . . .
C85 C 0.2730(9) 0.2907(7) 0.9886(5) 0.078(3) Uani 1 1 d . U . . .
H85A H 0.2326 0.3057 0.9526 0.094 Uiso 1 1 calc R U . . .
H85B H 0.2420 0.2683 1.0293 0.094 Uiso 1 1 calc R U . . .
C86 C 0.3028(11) 0.3626(9) 0.9874(8) 0.115(5) Uani 1 1 d . U . . .
H86A H 0.3549 0.3457 1.0142 0.173 Uiso 1 1 calc R U . . .
H86B H 0.2559 0.3942 1.0041 0.173 Uiso 1 1 calc R U . . .
H86C H 0.3165 0.3935 0.9432 0.173 Uiso 1 1 calc R U . . .
C87 C 0.3693(15) 0.1404(11) 1.1043(8) 0.066(4) Uani 0.63 1 d D U P E 1
H87A H 0.3058 0.1616 1.1061 0.079 Uiso 0.63 1 calc R U P E 1
H87B H 0.3795 0.0830 1.1238 0.079 Uiso 0.63 1 calc R U P E 1
C88 C 0.4146(16) 0.1674(11) 1.1418(9) 0.091(6) Uani 0.63 1 d D U P E 1
H88A H 0.4756 0.1386 1.1476 0.137 Uiso 0.63 1 calc R U P E 1
H88B H 0.3864 0.1586 1.1838 0.137 Uiso 0.63 1 calc R U P E 1
H88C H 0.4125 0.2231 1.1193 0.137 Uiso 0.63 1 calc R U P E 1
C87A C 0.393(2) 0.166(2) 1.1076(16) 0.069(6) Uani 0.37 1 d D U P E 2
H87C H 0.4458 0.1329 1.1333 0.082 Uiso 0.37 1 calc R U P E 2
H87D H 0.3849 0.2200 1.1067 0.082 Uiso 0.37 1 calc R U P E 2
C88A C 0.317(2) 0.135(2) 1.1298(18) 0.091(9) Uani 0.37 1 d D U P E 2
H88D H 0.2698 0.1740 1.1381 0.136 Uiso 0.37 1 calc R U P E 2
H88E H 0.3304 0.0888 1.1694 0.136 Uiso 0.37 1 calc R U P E 2
H88F H 0.2977 0.1198 1.0969 0.136 Uiso 0.37 1 calc R U P E 2
C93 C 0.6032(6) 0.3368(6) 0.8559(4) 0.051(2) Uani 1 1 d . U . . .
H93A H 0.5958 0.2829 0.8686 0.061 Uiso 1 1 calc R U . . .
H93B H 0.5499 0.3723 0.8327 0.061 Uiso 1 1 calc R U . . .
C94 C 0.6114(8) 0.3523(7) 0.9165(5) 0.069(3) Uani 1 1 d . U . . .
H94A H 0.6661 0.3191 0.9392 0.083 Uiso 1 1 calc R U . . .
H94B H 0.6141 0.4074 0.9048 0.083 Uiso 1 1 calc R U . . .
C95 C 0.5354(8) 0.3353(6) 0.9595(5) 0.069(3) Uani 1 1 d . U . . .
H95A H 0.5375 0.2787 0.9757 0.083 Uiso 1 1 calc R U . . .
H95B H 0.4808 0.3629 0.9348 0.083 Uiso 1 1 calc R U . . .
C96 C 0.5349(11) 0.3608(9) 1.0170(6) 0.106(5) Uani 1 1 d . U . . .
H96A H 0.5854 0.3289 1.0445 0.159 Uiso 1 1 calc R U . . .
H96B H 0.4811 0.3538 1.0418 0.159 Uiso 1 1 calc R U . . .
H96C H 0.5380 0.4157 1.0012 0.159 Uiso 1 1 calc R U . . .
C97 C 0.6817(7) 0.4334(6) 0.7818(5) 0.059(2) Uani 1 1 d . U . . .
H97A H 0.6221 0.4633 0.7669 0.070 Uiso 1 1 calc R U . . .
H97B H 0.6969 0.4489 0.8160 0.070 Uiso 1 1 calc R U . . .
C98 C 0.7445(9) 0.4561(7) 0.7264(7) 0.085(3) Uani 1 1 d . U . . .
H98A H 0.7268 0.4453 0.6903 0.102 Uiso 1 1 calc R U . . .
H98B H 0.8039 0.4241 0.7399 0.102 Uiso 1 1 calc R U . . .
C99 C 0.7463(11) 0.5446(8) 0.7034(8) 0.108(4) Uani 1 1 d . U . . .
H99A H 0.7434 0.5672 0.6559 0.129 Uiso 1 1 calc R U . . .
H99B H 0.6934 0.5714 0.7197 0.129 Uiso 1 1 calc R U . . .
C100 C 0.8180(12) 0.5598(11) 0.7222(10) 0.148(7) Uani 1 1 d . U . . .
H10A H 0.8081 0.5613 0.7653 0.223 Uiso 1 1 calc R U . . .
H10B H 0.8277 0.6102 0.6920 0.223 Uiso 1 1 calc R U . . .
H10C H 0.8693 0.5189 0.7226 0.223 Uiso 1 1 calc R U . . .
C101 C 0.6720(6) 0.3161(5) 0.7597(4) 0.0414(17) Uani 1 1 d . U . . .
H10D H 0.6729 0.2599 0.7810 0.050 Uiso 1 1 calc R U . . .
H10E H 0.7236 0.3214 0.7312 0.050 Uiso 1 1 calc R U . . .
C102 C 0.5899(5) 0.3554(4) 0.7184(4) 0.0370(16) Uani 1 1 d . U . . .
H10F H 0.5883 0.4116 0.6959 0.044 Uiso 1 1 calc R U . . .
H10G H 0.5374 0.3498 0.7459 0.044 Uiso 1 1 calc R U . . .
C103 C 0.5905(5) 0.3173(4) 0.6691(4) 0.0370(16) Uani 1 1 d . U . . .
H10H H 0.6402 0.3277 0.6393 0.044 Uiso 1 1 calc R U . . .
H10I H 0.5994 0.2603 0.6919 0.044 Uiso 1 1 calc R U . . .
C104 C 0.5072(5) 0.3471(5) 0.6311(4) 0.0403(17) Uani 1 1 d . U . . .
H10J H 0.4583 0.3334 0.6600 0.060 Uiso 1 1 calc R U . . .
H10K H 0.5119 0.3234 0.5989 0.060 Uiso 1 1 calc R U . . .
H10L H 0.4971 0.4038 0.6096 0.060 Uiso 1 1 calc R U . . .
C105 C 0.7668(7) 0.3019(6) 0.8465(5) 0.058(2) Uani 1 1 d . U . . .
H10M H 0.7760 0.3251 0.8772 0.070 Uiso 1 1 calc R U . . .
H10N H 0.8153 0.3077 0.8151 0.070 Uiso 1 1 calc R U . . .
C106 C 0.7703(7) 0.2145(6) 0.8832(5) 0.059(2) Uani 1 1 d . U . . .
H10O H 0.7779 0.1872 0.8528 0.071 Uiso 1 1 calc R U . . .
H10P H 0.7154 0.2070 0.9074 0.071 Uiso 1 1 calc R U . . .
C107 C 0.8500(8) 0.1810(7) 0.9307(5) 0.073(3) Uani 1 1 d . U . . .
H10Q H 0.9032 0.1950 0.9066 0.088 Uiso 1 1 calc R U . . .
H10R H 0.8388 0.2050 0.9634 0.088 Uiso 1 1 calc R U . . .
C108 C 0.8655(10) 0.0936(8) 0.9638(7) 0.106(5) Uani 1 1 d . U . . .
H10S H 0.8110 0.0792 0.9836 0.159 Uiso 1 1 calc R U . . .
H10T H 0.9102 0.0757 0.9969 0.159 Uiso 1 1 calc R U . . .
H10U H 0.8853 0.0693 0.9322 0.159 Uiso 1 1 calc R U . . .
C109 C 0.2060(6) 0.7675(4) 0.6253(4) 0.0453(18) Uani 1 1 d . U . . .
H109 H 0.2452 0.7685 0.5905 0.054 Uiso 1 1 calc R U . . .
C110 C 0.1805(7) 0.7661(6) 0.7353(5) 0.059(2) Uani 1 1 d . U . . .
H11A H 0.1197 0.7911 0.7224 0.089 Uiso 1 1 calc R U . . .
H11B H 0.2010 0.7924 0.7592 0.089 Uiso 1 1 calc R U . . .
H11C H 0.1845 0.7113 0.7625 0.089 Uiso 1 1 calc R U . . .
C111 C 0.3230(7) 0.7771(6) 0.6803(6) 0.071(3) Uani 1 1 d . U . . .
H11D H 0.3488 0.7908 0.6373 0.106 Uiso 1 1 calc R U . . .
H11E H 0.3567 0.7269 0.7087 0.106 Uiso 1 1 calc R U . . .
H11F H 0.3240 0.8173 0.6972 0.106 Uiso 1 1 calc R U . . .
C112 C 0.5203(5) 0.5897(4) 0.5408(3) 0.0331(14) Uani 1 1 d . U . . .
H112 H 0.4958 0.5457 0.5496 0.040 Uiso 1 1 calc R U . . .
C113 C 0.6479(6) 0.6438(5) 0.5168(5) 0.051(2) Uani 1 1 d . U . . .
H11G H 0.6042 0.6917 0.5120 0.077 Uiso 1 1 calc R U . . .
H11H H 0.6807 0.6503 0.4767 0.077 Uiso 1 1 calc R U . . .
H11I H 0.6882 0.6325 0.5516 0.077 Uiso 1 1 calc R U . . .
C114 C 0.6593(7) 0.5029(5) 0.5363(5) 0.058(2) Uani 1 1 d . U . . .
H11J H 0.6219 0.4658 0.5441 0.087 Uiso 1 1 calc R U . . .
H11K H 0.7009 0.4838 0.5716 0.087 Uiso 1 1 calc R U . . .
H11L H 0.6912 0.5084 0.4959 0.087 Uiso 1 1 calc R U . . .
N1 N -0.0131(4) 0.8596(3) 0.5334(3) 0.0276(11) Uani 1 1 d . U . . .
H1 H 0.0149 0.8130 0.5580 0.033 Uiso 1 1 calc R U . . .
N2 N -0.0658(4) 0.8027(3) 0.6547(3) 0.0318(12) Uani 1 1 d . U . . .
N3 N 0.0400(4) 0.6657(3) 0.7214(3) 0.0318(12) Uani 1 1 d . U . . .
H3 H 0.0588 0.6921 0.6832 0.038 Uiso 1 1 calc R U . . .
N4 N 0.0949(4) 0.5975(3) 0.3839(3) 0.0284(12) Uani 1 1 d . U . . .
H4 H 0.1206 0.5718 0.4215 0.034 Uiso 1 1 calc R U . . .
N5 N 0.0736(4) 0.4574(3) 0.4528(3) 0.0295(12) Uani 1 1 d . U . . .
N6 N 0.1561(4) 0.4051(3) 0.5654(3) 0.0277(12) Uani 1 1 d . U . . .
H6 H 0.1460 0.4557 0.5442 0.033 Uiso 1 1 calc R U . . .
N7 N 0.4536(4) 0.8250(3) 0.4758(3) 0.0252(11) Uani 1 1 d . U . . .
H7A H 0.4459 0.7793 0.5027 0.030 Uiso 1 1 calc R U . . .
N8 N 0.5275(4) 0.7720(3) 0.5919(3) 0.0286(12) Uani 1 1 d . U . . .
N9 N 0.4902(4) 0.6322(3) 0.6754(3) 0.0296(12) Uani 1 1 d . U . . .
H9A H 0.4853 0.6384 0.6351 0.036 Uiso 1 1 calc R U . . .
N10 N 0.4675(5) 0.1679(4) 0.9433(3) 0.0464(16) Uani 1 1 d . U . . .
H10 H 0.5069 0.1562 0.9162 0.056 Uiso 1 1 calc R U . . .
N11 N 0.6006(5) 0.0448(4) 0.9946(3) 0.0523(18) Uani 1 1 d . U . . .
N12 N 0.7127(5) 0.0285(4) 0.9037(3) 0.0492(17) Uani 1 1 d . U . . .
H12 H 0.6702 0.0704 0.8927 0.059 Uiso 1 1 calc R U . F 1
C80 C 0.7270(7) -0.0295(6) 0.9651(6) 0.052(2) Uani 0.67 1 d D U P G 1
C81 C 0.7997(7) -0.0847(6) 0.9627(5) 0.046(2) Uani 0.67 1 d D U P G 1
C82 C 0.8328(7) -0.0625(6) 0.8987(5) 0.0425(19) Uani 0.67 1 d D U P G 1
C83 C 0.7767(7) 0.0085(6) 0.8634(5) 0.047(2) Uani 0.67 1 d D U P G 1
C89 C 0.8421(9) -0.1591(7) 1.0173(6) 0.051(2) Uani 0.67 1 d D U P G 1
H89A H 0.8804 -0.1956 0.9994 0.062 Uiso 0.67 1 calc R U P G 1
H89B H 0.7964 -0.1849 1.0436 0.062 Uiso 0.67 1 calc R U P G 1
C90 C 0.8961(10) -0.1386(9) 1.0594(6) 0.064(3) Uani 0.67 1 d D U P G 1
H90A H 0.9355 -0.1066 1.0321 0.096 Uiso 0.67 1 calc R U P G 1
H90B H 0.9303 -0.1866 1.0902 0.096 Uiso 0.67 1 calc R U P G 1
H90C H 0.8568 -0.1096 1.0825 0.096 Uiso 0.67 1 calc R U P G 1
C91 C 0.9120(8) -0.1048(7) 0.8731(6) 0.047(2) Uani 0.67 1 d D U P G 1
H91A H 0.9002 -0.0995 0.8290 0.057 Uiso 0.67 1 calc R U P G 1
H91B H 0.9246 -0.1608 0.9004 0.057 Uiso 0.67 1 calc R U P G 1
C92 C 0.9923(9) -0.0700(9) 0.8725(7) 0.060(3) Uani 0.67 1 d D U P G 1
H92A H 0.9780 -0.0137 0.8480 0.090 Uiso 0.67 1 calc R U P G 1
H92B H 1.0421 -0.0945 0.8525 0.090 Uiso 0.67 1 calc R U P G 1
H92C H 1.0072 -0.0798 0.9167 0.090 Uiso 0.67 1 calc R U P G 1
C80A C 0.7369(11) -0.0192(9) 0.9667(10) 0.056(3) Uani 0.33 1 d D U P G 2
C81A C 0.8233(12) -0.0566(8) 0.9690(7) 0.048(3) Uani 0.33 1 d D U P G 2
C82A C 0.8579(11) -0.0329(8) 0.9055(8) 0.045(3) Uani 0.33 1 d D U P G 2
C83A C 0.7885(13) 0.0197(8) 0.8656(9) 0.049(3) Uani 0.33 1 d D U P G 2
C89A C 0.8778(16) -0.1141(11) 1.0270(9) 0.053(3) Uani 0.33 1 d D U P G 2
H89C H 0.9318 -0.1413 1.0120 0.063 Uiso 0.33 1 calc R U P G 2
H89D H 0.8446 -0.1536 1.0531 0.063 Uiso 0.33 1 calc R U P G 2
C90A C 0.903(2) -0.0759(16) 1.0696(11) 0.059(5) Uani 0.33 1 d D U P G 2
H90D H 0.9459 -0.0452 1.0473 0.089 Uiso 0.33 1 calc R U P G 2
H90E H 0.9277 -0.1164 1.1099 0.089 Uiso 0.33 1 calc R U P G 2
H90F H 0.8506 -0.0418 1.0789 0.089 Uiso 0.33 1 calc R U P G 2
C91A C 0.9495(13) -0.0584(13) 0.8835(11) 0.048(3) Uani 0.33 1 d D U P G 2
H91C H 0.9913 -0.0743 0.9188 0.057 Uiso 0.33 1 calc R U P G 2
H91D H 0.9660 -0.0147 0.8469 0.057 Uiso 0.33 1 calc R U P G 2
C92A C 0.9527(17) -0.1283(14) 0.8626(14) 0.052(5) Uani 0.33 1 d D U P G 2
H92D H 0.9432 -0.1734 0.9001 0.078 Uiso 0.33 1 calc R U P G 2
H92E H 1.0100 -0.1415 0.8438 0.078 Uiso 0.33 1 calc R U P G 2
H92F H 0.9071 -0.1139 0.8307 0.078 Uiso 0.33 1 calc R U P G 2
N13 N 0.6806(5) 0.3475(4) 0.8107(4) 0.0499(16) Uani 1 1 d . U . . .
N14 N 0.2356(5) 0.7716(4) 0.6772(4) 0.0516(17) Uani 1 1 d . U . . .
N15 N 0.6045(4) 0.5797(4) 0.5321(3) 0.0364(13) Uani 1 1 d . U . . .
O1 O 0.0948(3) 0.8957(3) 0.3818(2) 0.0333(10) Uani 1 1 d . U . . .
O1A O 0.8034(7) 0.4264(6) 0.9165(5) 0.104(3) Uani 1 1 d . U . . .
N1A N 0.8628(8) 0.3453(8) 1.0112(6) 0.100(3) Uani 1 1 d . U . . .
C1A C 0.7972(11) 0.4011(9) 0.9740(8) 0.105(4) Uani 1 1 d . U . . .
H1A H 0.7460 0.4202 0.9938 0.126 Uiso 1 1 calc R U . . .
C2A C 0.8571(14) 0.3081(13) 1.0825(9) 0.176(8) Uani 1 1 d . U . . .
H2A1 H 0.8303 0.3479 1.1002 0.263 Uiso 1 1 calc R U . . .
H2A2 H 0.9159 0.2829 1.1003 0.263 Uiso 1 1 calc R U . . .
H2A3 H 0.8215 0.2691 1.0938 0.263 Uiso 1 1 calc R U . . .
C3A C 0.9443(9) 0.3155(7) 0.9868(7) 0.088(4) Uani 1 1 d . U . . .
H3A1 H 0.9433 0.3380 0.9398 0.133 Uiso 1 1 calc R U . . .
H3A2 H 0.9541 0.2588 1.0015 0.133 Uiso 1 1 calc R U . . .
H3A3 H 0.9915 0.3294 1.0024 0.133 Uiso 1 1 calc R U . . .
O2 O 0.1203(3) 0.7930(3) 0.4755(2) 0.0333(10) Uani 1 1 d . U . . .
O3 O 0.1933(4) 0.5925(3) 0.6858(2) 0.0381(12) Uani 1 1 d . U . . .
O4 O 0.1906(4) 0.4803(3) 0.7700(2) 0.0393(12) Uani 1 1 d . U . . .
O5 O 0.1669(4) 0.7752(3) 0.3243(2) 0.0355(11) Uani 1 1 d . U . . .
O6 O 0.1966(3) 0.6716(3) 0.4177(2) 0.0305(10) Uani 1 1 d . U . . .
O7 O 0.2379(3) 0.4822(3) 0.6099(2) 0.0301(10) Uani 1 1 d . U . . .
O8 O 0.2895(3) 0.3757(3) 0.6964(2) 0.0332(11) Uani 1 1 d . U . . .
O9 O 0.2901(3) 0.8894(3) 0.3562(2) 0.0324(11) Uani 1 1 d . U . . .
O10 O 0.3258(3) 0.7763(3) 0.4399(2) 0.0326(11) Uani 1 1 d . U . . .
O11 O 0.3925(3) 0.5388(3) 0.6589(2) 0.0295(10) Uani 1 1 d . U . . .
O12 O 0.3876(3) 0.4735(3) 0.7655(2) 0.0320(10) Uani 1 1 d . U . . .
O13 O 0.2872(3) 0.6461(3) 0.5455(2) 0.0311(10) Uani 1 1 d . U . . .
H13O H 0.3357 0.6458 0.5479 0.037 Uiso 1 1 d R U . . .
O14 O 0.3082(4) 0.3343(3) 0.8502(2) 0.0368(11) Uani 1 1 d . U . . .
O15 O 0.4317(4) 0.2774(3) 0.8153(2) 0.0432(13) Uani 1 1 d . U . . .
O16 O 0.7214(3) 0.1226(3) 0.7740(2) 0.0350(11) Uani 1 1 d . U . . .
O17 O 0.8437(4) 0.0435(3) 0.7612(2) 0.0398(12) Uani 1 1 d . U . . .
O18 O 0.1299(4) 0.7623(3) 0.6199(3) 0.0474(14) Uani 1 1 d . U . . .
O19 O 0.4693(3) 0.6505(3) 0.5389(2) 0.0323(10) Uani 1 1 d . U . . .
O20 O 0.5667(5) 0.1533(4) 0.8313(3) 0.0646(19) Uani 1 1 d . U . . .
Zn1 Zn 0.18962(6) 0.87258(5) 0.32326(4) 0.0279(2) Uani 1 1 d . U . . .
Zn2 Zn 0.22935(6) 0.72364(5) 0.46853(4) 0.0250(2) Uani 1 1 d . U . . .
Zn3 Zn 0.27480(6) 0.56448(5) 0.62472(4) 0.0267(2) Uani 1 1 d . U . . .
Zn4 Zn 0.30461(7) 0.41173(5) 0.76441(4) 0.0294(2) Uani 1 1 d . U . . .

loop_
_atom_site_aniso_label
_atom_site_aniso_U_11
_atom_site_aniso_U_22
_atom_site_aniso_U_33
_atom_site_aniso_U_23
_atom_site_aniso_U_13
_atom_site_aniso_U_12
C1 0.028(3) 0.024(3) 0.034(3) -0.017(2) -0.005(2) -0.007(2)
C2 0.029(3) 0.021(2) 0.032(3) -0.013(2) -0.008(2) -0.007(2)
C3 0.033(3) 0.021(2) 0.032(3) -0.015(2) -0.009(2) -0.008(2)
C4 0.033(3) 0.021(2) 0.032(3) -0.013(2) -0.007(2) -0.008(2)
C5 0.041(3) 0.021(2) 0.030(3) -0.013(2) -0.004(2) -0.012(2)
C6 0.035(3) 0.020(2) 0.034(3) -0.013(2) -0.007(2) -0.005(2)
C7 0.035(3) 0.030(3) 0.036(3) -0.018(2) -0.008(2) -0.007(3)
C8 0.043(4) 0.038(3) 0.038(3) -0.022(3) -0.009(3) -0.004(3)
C9 0.046(4) 0.038(3) 0.033(3) -0.017(3) -0.003(3) 0.000(3)
C10 0.041(4) 0.028(3) 0.036(3) -0.013(2) -0.004(2) -0.003(3)
C11 0.043(3) 0.033(3) 0.038(3) -0.012(2) -0.001(3) -0.005(3)
C12 0.054(4) 0.054(4) 0.045(4) -0.002(3) 0.006(3) -0.002(3)
C13 0.056(4) 0.053(4) 0.042(3) 0.000(3) 0.003(3) -0.003(3)
C14 0.046(3) 0.028(3) 0.029(3) -0.007(2) -0.007(2) -0.010(2)
C15 0.042(3) 0.024(3) 0.035(3) -0.013(2) -0.011(2) -0.009(2)
C16 0.040(4) 0.021(3) 0.034(3) -0.011(2) -0.005(3) -0.009(3)
C17 0.065(5) 0.045(4) 0.029(4) -0.010(3) -0.008(3) -0.029(4)
C18 0.039(3) 0.021(3) 0.034(3) -0.014(2) -0.005(3) -0.009(2)
C19 0.039(4) 0.041(4) 0.047(4) -0.027(3) -0.014(3) -0.004(3)
C20 0.060(5) 0.052(6) 0.055(6) -0.013(4) 0.008(5) -0.009(4)
C21 0.079(9) 0.071(8) 0.057(7) -0.020(6) 0.002(6) -0.001(7)
C20A 0.066(6) 0.054(6) 0.053(6) -0.015(5) 0.008(5) -0.007(5)
C21A 0.067(7) 0.066(10) 0.067(9) -0.023(8) 0.010(7) -0.009(7)
C22 0.051(6) 0.044(5) 0.040(5) -0.005(4) -0.006(4) -0.015(4)
C23 0.075(8) 0.059(7) 0.056(7) -0.012(6) -0.020(6) -0.016(7)
C22A 0.058(6) 0.037(5) 0.037(5) -0.012(4) -0.004(4) -0.009(5)
C23A 0.094(10) 0.056(8) 0.054(7) -0.012(6) -0.023(7) -0.012(8)
C24 0.041(4) 0.035(3) 0.027(3) -0.017(2) -0.002(2) -0.018(3)
C25 0.037(3) 0.029(3) 0.024(3) -0.012(2) -0.007(2) -0.012(2)
C26 0.042(4) 0.027(3) 0.035(3) -0.017(2) -0.011(3) -0.009(2)
C27 0.046(4) 0.026(3) 0.037(3) -0.013(2) -0.013(3) -0.008(3)
C28 0.035(3) 0.031(3) 0.031(3) -0.018(2) -0.006(2) -0.009(2)
C29 0.040(3) 0.029(3) 0.033(3) -0.019(2) -0.006(2) -0.011(3)
C30 0.038(4) 0.033(3) 0.036(3) -0.018(2) -0.009(3) -0.010(3)
C31 0.040(4) 0.032(3) 0.040(3) -0.020(3) -0.007(3) -0.013(3)
C32 0.040(3) 0.025(3) 0.037(3) -0.018(2) -0.003(3) -0.011(3)
C33 0.039(3) 0.030(3) 0.027(3) -0.016(2) -0.002(2) -0.013(3)
C34 0.035(3) 0.021(2) 0.030(3) -0.014(2) -0.005(2) -0.009(2)
C35 0.039(3) 0.024(3) 0.034(3) -0.015(2) -0.002(3) -0.014(2)
C36 0.038(3) 0.023(3) 0.028(3) -0.010(2) -0.006(2) -0.011(2)
C37 0.035(3) 0.025(3) 0.025(3) -0.013(2) -0.007(2) -0.009(2)
C38 0.041(3) 0.022(2) 0.026(3) -0.010(2) -0.006(2) -0.011(2)
C39 0.056(4) 0.033(3) 0.035(3) -0.011(3) -0.014(3) -0.014(3)
C40 0.059(5) 0.035(4) 0.065(6) -0.013(4) -0.011(4) -0.011(4)
C41 0.038(5) 0.040(5) 0.030(5) -0.014(4) -0.011(4) -0.018(4)
C42 0.052(7) 0.065(7) 0.035(6) -0.024(5) -0.007(5) -0.024(6)
C41A 0.048(6) 0.041(5) 0.037(5) -0.018(4) -0.010(4) -0.017(5)
C42A 0.050(6) 0.043(6) 0.039(6) -0.016(5) -0.010(5) -0.018(5)
C43 0.049(4) 0.023(3) 0.037(3) -0.015(2) -0.004(3) -0.015(3)
C44 0.047(4) 0.031(3) 0.047(4) -0.023(3) -0.003(3) -0.011(3)
C45 0.047(4) 0.026(3) 0.039(3) -0.012(3) -0.012(3) -0.008(3)
C46 0.048(4) 0.037(4) 0.060(5) -0.013(4) -0.013(4) 0.001(3)
C47 0.037(3) 0.023(3) 0.023(3) -0.010(2) -0.005(2) -0.010(2)
C48 0.039(3) 0.027(3) 0.025(3) -0.013(2) -0.008(2) -0.009(2)
C49 0.035(3) 0.022(3) 0.029(3) -0.012(2) -0.005(2) -0.007(2)
C50 0.038(3) 0.028(3) 0.029(3) -0.015(2) -0.004(2) -0.012(2)
C51 0.037(3) 0.026(3) 0.030(3) -0.014(2) -0.006(2) -0.012(2)
C52 0.036(3) 0.028(3) 0.031(3) -0.018(2) -0.003(2) -0.009(2)
C53 0.036(3) 0.029(3) 0.037(3) -0.017(3) -0.004(3) -0.011(3)
C54 0.041(4) 0.040(3) 0.041(3) -0.019(3) -0.009(3) -0.016(3)
C55 0.051(4) 0.041(3) 0.033(3) -0.020(3) -0.009(3) -0.020(3)
C56 0.046(4) 0.036(3) 0.028(3) -0.016(2) -0.007(2) -0.020(3)
C57 0.046(4) 0.032(3) 0.032(3) -0.014(2) -0.009(2) -0.016(3)
C58 0.053(4) 0.035(3) 0.033(3) -0.017(2) -0.010(3) -0.017(3)
C59 0.048(4) 0.034(3) 0.031(3) -0.016(2) -0.010(2) -0.013(3)
C60 0.038(3) 0.028(3) 0.026(3) -0.013(2) -0.009(2) -0.008(3)
C61 0.033(3) 0.024(3) 0.029(3) -0.012(2) -0.008(2) -0.004(2)
C62 0.042(4) 0.027(3) 0.029(3) -0.011(2) -0.005(3) -0.012(3)
C63 0.054(5) 0.034(4) 0.034(4) -0.011(3) -0.009(3) -0.007(3)
C64 0.044(4) 0.025(3) 0.031(3) -0.011(2) -0.009(3) -0.012(3)
C65 0.053(4) 0.036(4) 0.030(3) -0.015(3) 0.002(3) -0.025(3)
C66 0.059(4) 0.047(4) 0.035(4) -0.023(3) -0.009(3) -0.021(3)
C67 0.065(7) 0.062(7) 0.045(6) -0.027(5) -0.016(5) -0.021(5)
C67A 0.075(12) 0.046(8) 0.037(11) -0.028(7) -0.013(9) -0.013(7)
C68 0.061(4) 0.044(4) 0.034(3) -0.019(3) -0.008(3) -0.019(3)
C69 0.070(5) 0.053(5) 0.044(5) -0.019(4) 0.007(4) -0.022(4)
C70 0.053(4) 0.036(3) 0.029(3) -0.015(2) -0.001(2) -0.016(3)
C71 0.060(4) 0.037(3) 0.029(3) -0.010(2) -0.001(3) 0.003(3)
C72 0.074(5) 0.061(4) 0.038(3) -0.017(3) 0.000(3) -0.001(4)
C73 0.081(5) 0.062(5) 0.040(3) -0.017(3) -0.001(3) 0.007(4)
C74 0.065(4) 0.049(4) 0.035(3) -0.012(3) -0.002(3) 0.000(3)
C75 0.063(4) 0.051(4) 0.033(3) -0.015(3) -0.002(3) 0.004(3)
C76 0.059(4) 0.051(4) 0.036(3) -0.015(3) 0.000(3) 0.001(3)
C77 0.065(4) 0.056(4) 0.030(3) -0.015(3) -0.003(3) -0.003(3)
C78 0.057(4) 0.057(4) 0.033(3) -0.013(3) -0.005(3) 0.001(4)
C79 0.054(4) 0.057(4) 0.037(3) -0.011(3) -0.004(3) 0.001(3)
C84 0.039(3) 0.039(3) 0.035(3) -0.014(2) -0.005(2) -0.002(3)
C85 0.097(6) 0.075(5) 0.049(5) -0.024(4) 0.006(4) 0.005(4)
C86 0.136(11) 0.100(7) 0.110(10) -0.053(7) -0.021(9) 0.006(7)
C87 0.090(8) 0.053(7) 0.045(5) -0.017(5) 0.002(5) 0.001(6)
C88 0.167(14) 0.063(9) 0.045(7) -0.020(7) -0.010(8) -0.026(10)
C87A 0.075(10) 0.073(11) 0.050(7) -0.023(6) -0.002(5) 0.000(7)
C88A 0.082(12) 0.092(16) 0.078(12) -0.019(11) 0.004(9) -0.005(11)
C93 0.059(4) 0.059(5) 0.046(4) -0.032(3) -0.011(3) -0.006(4)
C94 0.088(6) 0.082(6) 0.053(4) -0.045(4) -0.012(4) -0.012(5)
C95 0.103(6) 0.061(5) 0.046(4) -0.028(4) -0.002(4) -0.006(5)
C96 0.161(12) 0.114(10) 0.061(6) -0.060(7) 0.004(7) -0.017(9)
C97 0.063(5) 0.061(4) 0.067(4) -0.037(3) -0.022(4) -0.011(4)
C98 0.076(6) 0.075(5) 0.098(6) -0.024(5) -0.005(5) -0.016(5)
C99 0.112(8) 0.088(6) 0.124(8) -0.028(5) -0.024(6) -0.034(6)
C100 0.116(10) 0.140(11) 0.244(16) -0.126(11) 0.003(9) -0.037(8)
C101 0.048(4) 0.046(4) 0.039(3) -0.025(3) -0.007(3) -0.009(3)
C102 0.041(4) 0.040(4) 0.035(3) -0.018(3) -0.004(3) -0.010(3)
C103 0.042(4) 0.037(3) 0.038(4) -0.021(3) -0.002(3) -0.007(3)
C104 0.047(4) 0.040(4) 0.039(4) -0.018(3) -0.006(3) -0.010(3)
C105 0.062(5) 0.066(4) 0.060(4) -0.038(3) -0.018(4) -0.007(3)
C106 0.065(5) 0.065(4) 0.053(4) -0.028(4) -0.017(4) -0.009(4)
C107 0.070(6) 0.092(6) 0.057(5) -0.025(4) -0.023(4) -0.011(5)
C108 0.105(10) 0.101(7) 0.099(9) -0.015(6) -0.045(8) -0.020(6)
C109 0.053(4) 0.034(4) 0.050(4) -0.014(3) -0.007(3) -0.011(3)
C110 0.076(6) 0.055(5) 0.058(5) -0.024(4) -0.003(4) -0.026(5)
C111 0.064(5) 0.063(6) 0.099(8) -0.039(6) -0.013(5) -0.020(4)
C112 0.044(3) 0.034(3) 0.025(3) -0.014(3) -0.005(2) -0.008(2)
C113 0.051(5) 0.049(4) 0.067(6) -0.031(4) 0.002(4) -0.019(4)
C114 0.063(5) 0.035(4) 0.065(6) -0.016(4) 0.011(4) 0.002(4)
N1 0.037(3) 0.022(2) 0.029(2) -0.0136(19) -0.008(2) -0.006(2)
N2 0.039(3) 0.024(2) 0.034(3) -0.013(2) -0.001(2) -0.007(2)
N3 0.043(3) 0.023(2) 0.029(3) -0.011(2) -0.003(2) -0.003(2)
N4 0.036(3) 0.030(2) 0.026(3) -0.014(2) -0.005(2) -0.012(2)
N5 0.039(3) 0.029(2) 0.030(3) -0.017(2) -0.006(2) -0.013(2)
N6 0.038(3) 0.023(2) 0.029(3) -0.014(2) -0.004(2) -0.010(2)
N7 0.035(3) 0.022(2) 0.024(2) -0.0107(19) -0.004(2) -0.012(2)
N8 0.039(3) 0.031(3) 0.026(2) -0.0168(19) -0.008(2) -0.013(2)
N9 0.036(3) 0.031(3) 0.029(3) -0.015(2) -0.008(2) -0.011(2)
N10 0.059(4) 0.045(3) 0.028(3) -0.011(2) -0.002(2) -0.003(3)
N11 0.057(4) 0.055(4) 0.032(3) -0.011(3) -0.002(3) 0.004(3)
N12 0.053(3) 0.051(3) 0.030(3) -0.008(2) -0.003(2) 0.002(3)
C80 0.055(4) 0.054(4) 0.034(3) -0.007(3) -0.004(3) -0.002(3)
C81 0.049(3) 0.047(3) 0.035(3) -0.009(3) -0.009(3) -0.006(3)
C82 0.045(3) 0.044(3) 0.036(3) -0.011(3) -0.009(3) -0.008(3)
C83 0.049(4) 0.048(4) 0.035(3) -0.009(3) -0.005(3) -0.001(3)
C89 0.055(4) 0.052(4) 0.038(4) -0.009(3) -0.011(4) -0.003(4)
C90 0.066(7) 0.076(7) 0.040(6) -0.008(5) -0.014(5) -0.012(6)
C91 0.047(4) 0.047(4) 0.039(4) -0.010(3) -0.009(3) -0.001(3)
C92 0.052(6) 0.076(7) 0.051(6) -0.023(6) -0.007(5) -0.011(5)
C80A 0.056(4) 0.059(5) 0.035(4) -0.006(4) -0.003(3) 0.003(4)
C81A 0.051(4) 0.049(4) 0.036(3) -0.011(3) -0.005(3) -0.003(3)
C82A 0.047(4) 0.046(4) 0.037(3) -0.011(3) -0.006(3) -0.004(3)
C83A 0.049(4) 0.050(5) 0.034(3) -0.008(3) -0.003(3) 0.001(4)
C89A 0.055(5) 0.054(5) 0.038(4) -0.010(4) -0.006(4) -0.002(4)
C90A 0.062(10) 0.068(9) 0.040(8) -0.016(7) -0.013(7) -0.002(8)
C91A 0.048(5) 0.049(5) 0.039(5) -0.012(4) -0.005(4) -0.003(4)
C92A 0.047(9) 0.056(7) 0.053(8) -0.022(6) -0.003(7) -0.006(7)
N13 0.056(4) 0.060(4) 0.050(3) -0.038(3) -0.011(3) -0.007(3)
N14 0.059(4) 0.042(4) 0.056(4) -0.018(3) -0.009(3) -0.014(3)
N15 0.042(3) 0.034(3) 0.036(3) -0.018(2) -0.002(2) -0.005(2)
O1 0.036(3) 0.034(2) 0.033(2) -0.0125(18) -0.0073(18) -0.012(2)
O1A 0.143(8) 0.093(6) 0.097(5) -0.051(5) -0.006(5) -0.033(6)
N1A 0.097(6) 0.107(6) 0.098(6) -0.045(5) 0.004(4) -0.018(5)
C1A 0.108(7) 0.113(7) 0.100(6) -0.055(5) -0.006(5) -0.010(6)
C2A 0.158(13) 0.225(16) 0.105(7) -0.041(7) 0.018(7) -0.013(12)
C3A 0.098(7) 0.080(7) 0.097(8) -0.045(6) 0.002(6) -0.017(6)
O2 0.039(3) 0.027(2) 0.034(2) -0.0134(18) -0.0027(19) -0.0027(19)
O3 0.051(3) 0.024(2) 0.038(2) -0.0097(19) -0.001(2) -0.010(2)
O4 0.047(3) 0.033(2) 0.038(3) -0.0100(19) -0.006(2) -0.010(2)
O5 0.049(3) 0.031(2) 0.034(2) -0.0138(19) -0.003(2) -0.019(2)
O6 0.039(3) 0.025(2) 0.036(2) -0.0178(18) -0.0081(19) -0.0100(19)
O7 0.044(3) 0.023(2) 0.028(2) -0.0095(17) -0.0105(19) -0.0116(19)
O8 0.049(3) 0.026(2) 0.029(2) -0.0125(18) -0.0115(19) -0.008(2)
O9 0.040(3) 0.027(2) 0.033(2) -0.0092(18) -0.0088(19) -0.013(2)
O10 0.038(3) 0.027(2) 0.033(2) -0.0061(18) -0.0149(19) -0.0113(19)
O11 0.041(3) 0.028(2) 0.024(2) -0.0111(17) -0.0097(18) -0.009(2)
O12 0.045(3) 0.030(2) 0.027(2) -0.0120(17) -0.0105(19) -0.013(2)
O13 0.035(3) 0.029(2) 0.031(2) -0.0096(18) -0.0052(19) -0.0108(19)
O14 0.056(3) 0.027(2) 0.027(2) -0.0091(18) -0.002(2) -0.010(2)
O15 0.060(3) 0.042(3) 0.026(2) -0.008(2) -0.001(2) -0.017(3)
O16 0.045(3) 0.032(2) 0.024(2) -0.0073(18) -0.0028(19) -0.006(2)
O17 0.045(3) 0.039(3) 0.028(2) -0.008(2) -0.004(2) 0.000(2)
O18 0.051(3) 0.048(3) 0.046(3) -0.017(3) -0.005(2) -0.016(3)
O19 0.038(3) 0.032(2) 0.031(3) -0.016(2) -0.005(2) -0.009(2)
O20 0.068(4) 0.067(4) 0.032(3) -0.004(3) 0.004(3) 0.011(3)
Zn1 0.0368(5) 0.0252(4) 0.0254(5) -0.0090(3) -0.0074(4) -0.0113(4)
Zn2 0.0346(5) 0.0204(4) 0.0254(4) -0.0114(3) -0.0066(4) -0.0086(4)
Zn3 0.0392(5) 0.0206(4) 0.0258(5) -0.0112(3) -0.0072(4) -0.0095(4)
Zn4 0.0438(6) 0.0242(4) 0.0242(4) -0.0090(3) -0.0077(4) -0.0118(4)

loop_
_atom_type_symbol
_atom_type_description
_atom_type_scat_dispersion_real
_atom_type_scat_dispersion_imag
_atom_type_scat_source
C C 0.0181 0.0091 'International Tables Vol C Tables 4.2.6.8 and 6.1.1.4'
H H 0.0000 0.0000 'International Tables Vol C Tables 4.2.6.8 and 6.1.1.4'
N N 0.0311 0.0180 'International Tables Vol C Tables 4.2.6.8 and 6.1.1.4'
O O 0.0492 0.0322 'International Tables Vol C Tables 4.2.6.8 and 6.1.1.4'
Zn Zn -1.5491 0.6778 'International Tables Vol C Tables 4.2.6.8 and 6.1.1.4'

loop_
_geom_angle_atom_site_label_1
_geom_angle_atom_site_label_2
_geom_angle_atom_site_label_3
_geom_angle
_geom_angle_site_symmetry_1
_geom_angle_site_symmetry_3
O1 C1 O2 125.4(6) . .
O1 C1 C2 119.0(6) . .
O2 C1 C2 115.6(6) . .
N1 C2 C3 108.1(6) . .
N1 C2 C1 119.7(6) . .
C3 C2 C1 132.1(6) . .
C2 C3 C4 106.9(6) . .
C2 C3 C16 125.6(6) . .
C4 C3 C16 127.5(6) . .
C5 C4 C3 106.6(6) . .
C5 C4 C18 129.1(6) . .
C3 C4 C18 124.3(6) . .
N1 C5 C4 108.2(6) . .
N1 C5 C6 118.4(6) . .
C4 C5 C6 133.4(7) . .
N2 C6 C7 120.3(6) . .
N2 C6 C5 114.2(6) . .
C7 C6 C5 125.4(6) . .
C8 C7 C6 119.6(7) . .
C8 C7 H7 120.2 . .
C6 C7 H7 120.2 . .
C7 C8 C9 119.3(7) . .
C7 C8 H8 120.3 . .
C9 C8 H8 120.3 . .
C10 C9 C8 118.8(7) . .
C10 C9 H9 120.6 . .
C8 C9 H9 120.6 . .
N2 C10 C9 122.5(7) . .
N2 C10 C11 114.4(7) . .
C9 C10 C11 123.1(7) . .
N3 C11 C12 108.2(7) . .
N3 C11 C10 118.4(7) . .
C12 C11 C10 133.4(8) . .
C13 C12 C11 106.5(8) . .
C13 C12 C20 125.5(11) . .
C11 C12 C20 126.7(11) . .
C13 C12 C20A 125.0(13) . .
C11 C12 C20A 127.0(13) . .
C14 C13 C12 108.4(8) . .
C14 C13 C22A 126.4(11) . .
C12 C13 C22A 122.1(11) . .
C14 C13 C22 123.0(10) . .
C12 C13 C22 125.9(10) . .
N3 C14 C13 106.5(7) . .
N3 C14 C15 119.4(6) . .
C13 C14 C15 134.0(7) . .
O4 C15 O3 124.1(7) . .
O4 C15 C14 119.1(7) . .
O3 C15 C14 116.7(6) . .
C3 C16 C17 112.7(5) . .
C3 C16 H16A 109.0 . .
C17 C16 H16A 109.0 . .
C3 C16 H16B 109.0 . .
C17 C16 H16B 109.0 . .
H16A C16 H16B 107.8 . .
C16 C17 H17A 109.5 . .
C16 C17 H17B 109.5 . .
H17A C17 H17B 109.5 . .
C16 C17 H17C 109.5 . .
H17A C17 H17C 109.5 . .
H17B C17 H17C 109.5 . .
C4 C18 C19 113.5(5) . .
C4 C18 H18A 108.9 . .
C19 C18 H18A 108.9 . .
C4 C18 H18B 108.9 . .
C19 C18 H18B 108.9 . .
H18A C18 H18B 107.7 . .
C18 C19 H19A 109.5 . .
C18 C19 H19B 109.5 . .
H19A C19 H19B 109.5 . .
C18 C19 H19C 109.5 . .
H19A C19 H19C 109.5 . .
H19B C19 H19C 109.5 . .
C12 C20 C21 104.5(16) . .
C12 C20 H20A 110.9 . .
C21 C20 H20A 110.9 . .
C12 C20 H20B 110.9 . .
C21 C20 H20B 110.9 . .
H20A C20 H20B 108.9 . .
C20 C21 H21A 109.5 . .
C20 C21 H21B 109.5 . .
H21A C21 H21B 109.5 . .
C20 C21 H21C 109.5 . .
H21A C21 H21C 109.5 . .
H21B C21 H21C 109.5 . .
C21A C20A C12 103(2) . .
C21A C20A H20C 111.1 . .
C12 C20A H20C 111.1 . .
C21A C20A H20D 111.1 . .
C12 C20A H20D 111.1 . .
H20C C20A H20D 109.0 . .
C20A C21A H21D 109.5 . .
C20A C21A H21E 109.5 . .
H21D C21A H21E 109.5 . .
C20A C21A H21F 109.5 . .
H21D C21A H21F 109.5 . .
H21E C21A H21F 109.5 . .
C23 C22 C13 104.7(13) . .
C23 C22 H22A 110.8 . .
C13 C22 H22A 110.8 . .
C23 C22 H22B 110.8 . .
C13 C22 H22B 110.8 . .
H22A C22 H22B 108.9 . .
C22 C23 H23A 109.5 . .
C22 C23 H23B 109.5 . .
H23A C23 H23B 109.5 . .
C22 C23 H23C 109.5 . .
H23A C23 H23C 109.5 . .
H23B C23 H23C 109.5 . .
C23A C22A C13 121.0(15) . .
C23A C22A H22C 107.1 . .
C13 C22A H22C 107.1 . .
C23A C22A H22D 107.1 . .
C13 C22A H22D 107.1 . .
H22C C22A H22D 106.8 . .
C22A C23A H23D 109.5 . .
C22A C23A H23E 109.5 . .
H23D C23A H23E 109.5 . .
C22A C23A H23F 109.5 . .
H23D C23A H23F 109.5 . .
H23E C23A H23F 109.5 . .
O5 C24 O6 125.0(6) . .
O5 C24 C25 118.6(6) . .
O6 C24 C25 116.3(6) . .
N4 C25 C26 108.6(6) . .
N4 C25 C24 119.5(6) . .
C26 C25 C24 131.8(6) . .
C25 C26 C27 106.6(6) . .
C25 C26 C39 126.8(6) . .
C27 C26 C39 126.5(6) . .
C28 C27 C26 106.7(6) . .
C28 C27 C41 126.7(8) . .
C26 C27 C41 125.0(9) . .
C28 C27 C41A 129.3(8) . .
C26 C27 C41A 121.5(9) . .
N4 C28 C27 107.3(6) . .
N4 C28 C29 115.6(6) . .
C27 C28 C29 137.1(6) . .
N5 C29 C30 121.3(6) . .
N5 C29 C28 113.5(5) . .
C30 C29 C28 125.1(6) . .
C31 C30 C29 118.7(7) . .
C31 C30 H30 120.7 . .
C29 C30 H30 120.7 . .
C32 C31 C30 120.5(6) . .
C32 C31 H31 119.8 . .
C30 C31 H31 119.8 . .
C31 C32 C33 118.7(6) . .
C31 C32 H32 120.7 . .
C33 C32 H32 120.7 . .
N5 C33 C32 120.8(6) . .
N5 C33 C34 114.5(5) . .
C32 C33 C34 124.7(6) . .
N6 C34 C35 108.4(6) . .
N6 C34 C33 118.2(6) . .
C35 C34 C33 133.4(6) . .
C34 C35 C36 106.7(5) . .
C34 C35 C43 127.6(6) . .
C36 C35 C43 125.4(6) . .
C37 C36 C35 107.5(6) . .
C37 C36 C45 125.4(6) . .
C35 C36 C45 127.0(6) . .
C36 C37 N6 107.8(5) . .
C36 C37 C38 135.0(6) . .
N6 C37 C38 117.1(5) . .
O8 C38 O7 125.0(6) . .
O8 C38 C37 118.6(6) . .
O7 C38 C37 116.4(6) . .
C26 C39 C40 111.9(7) . .
C26 C39 H39A 109.2 . .
C40 C39 H39A 109.2 . .
C26 C39 H39B 109.2 . .
C40 C39 H39B 109.2 . .
H39A C39 H39B 107.9 . .
C39 C40 H40A 109.5 . .
C39 C40 H40B 109.5 . .
H40A C40 H40B 109.5 . .
C39 C40 H40C 109.5 . .
H40A C40 H40C 109.5 . .
H40B C40 H40C 109.5 . .
C27 C41 C42 107.6(12) . .
C27 C41 H41A 110.2 . .
C42 C41 H41A 110.2 . .
C27 C41 H41B 110.2 . .
C42 C41 H41B 110.2 . .
H41A C41 H41B 108.5 . .
C41 C42 H42A 109.5 . .
C41 C42 H42B 109.5 . .
H42A C42 H42B 109.5 . .
C41 C42 H42C 109.5 . .
H42A C42 H42C 109.5 . .
H42B C42 H42C 109.5 . .
C42A C41A C27 113.2(13) . .
C42A C41A H41C 108.9 . .
C27 C41A H41C 108.9 . .
C42A C41A H41D 108.9 . .
C27 C41A H41D 108.9 . .
H41C C41A H41D 107.8 . .
C41A C42A H42D 109.5 . .
C41A C42A H42E 109.5 . .
H42D C42A H42E 109.5 . .
C41A C42A H42F 109.5 . .
H42D C42A H42F 109.5 . .
H42E C42A H42F 109.5 . .
C35 C43 C44 112.4(6) . .
C35 C43 H43A 109.1 . .
C44 C43 H43A 109.1 . .
C35 C43 H43B 109.1 . .
C44 C43 H43B 109.1 . .
H43A C43 H43B 107.9 . .
C43 C44 H44A 109.5 . .
C43 C44 H44B 109.5 . .
H44A C44 H44B 109.5 . .
C43 C44 H44C 109.5 . .
H44A C44 H44C 109.5 . .
H44B C44 H44C 109.5 . .
C46 C45 C36 112.6(7) . .
C46 C45 H45A 109.1 . .
C36 C45 H45A 109.1 . .
C46 C45 H45B 109.1 . .
C36 C45 H45B 109.1 . .
H45A C45 H45B 107.8 . .
C45 C46 H46A 109.5 . .
C45 C46 H46B 109.5 . .
H46A C46 H46B 109.5 . .
C45 C46 H46C 109.5 . .
H46A C46 H46C 109.5 . .
H46B C46 H46C 109.5 . .
O9 C47 O10 124.9(6) . .
O9 C47 C48 118.1(6) . .
O10 C47 C48 117.0(6) . .
N7 C48 C49 107.7(6) . .
N7 C48 C47 119.6(6) . .
C49 C48 C47 132.0(6) . .
C48 C49 C50 107.1(6) . .
C48 C49 C62 125.5(6) . .
C50 C49 C62 127.4(6) . .
C51 C50 C49 107.6(6) . .
C51 C50 C64 129.0(6) . .
C49 C50 C64 123.3(6) . .
N7 C51 C50 107.6(6) . .
N7 C51 C52 117.2(6) . .
C50 C51 C52 134.9(6) . .
N8 C52 C53 121.6(6) . .
N8 C52 C51 115.2(6) . .
C53 C52 C51 123.1(6) . .
C54 C53 C52 118.3(7) . .
C54 C53 H53 120.9 . .
C52 C53 H53 120.9 . .
C53 C54 C55 120.6(7) . .
C53 C54 H54 119.7 . .
C55 C54 H54 119.7 . .
C54 C55 C56 118.7(7) . .
C54 C55 H55 120.6 . .
C56 C55 H55 120.6 . .
N8 C56 C55 121.4(6) . .
N8 C56 C57 115.3(6) . .
C55 C56 C57 123.3(7) . .
N9 C57 C58 107.5(6) . .
N9 C57 C56 120.1(6) . .
C58 C57 C56 132.4(6) . .
C57 C58 C59 108.1(6) . .
C57 C58 C66 127.6(7) . .
C59 C58 C66 124.2(7) . .
C60 C59 C58 106.0(6) . .
C60 C59 C68 127.0(6) . .
C58 C59 C68 126.8(6) . .
N9 C60 C59 109.1(6) . .
N9 C60 C61 119.5(6) . .
C59 C60 C61 131.3(6) . .
O12 C61 O11 124.5(6) . .
O12 C61 C60 118.1(6) . .
O11 C61 C60 117.4(6) . .
C49 C62 C63 113.3(6) . .
C49 C62 H62A 108.9 . .
C63 C62 H62A 108.9 . .
C49 C62 H62B 108.9 . .
C63 C62 H62B 108.9 . .
H62A C62 H62B 107.7 . .
C62 C63 H63A 109.5 . .
C62 C63 H63B 109.5 . .
H63A C63 H63B 109.5 . .
C62 C63 H63C 109.5 . .
H63A C63 H63C 109.5 . .
H63B C63 H63C 109.5 . .
C50 C64 C65 112.1(6) . .
C50 C64 H64A 109.2 . .
C65 C64 H64A 109.2 . .
C50 C64 H64B 109.2 . .
C65 C64 H64B 109.2 . .
H64A C64 H64B 107.9 . .
C64 C65 H65A 109.5 . .
C64 C65 H65B 109.5 . .
H65A C65 H65B 109.5 . .
C64 C65 H65C 109.5 . .
H65A C65 H65C 109.5 . .
H65B C65 H65C 109.5 . .
C58 C66 C67 110.2(6) . .
C58 C66 C67A 109.3(7) . .
C58 C66 H66A 109.5 . .
C67 C66 H66A 109.6 . .
C58 C66 H66B 109.7 . .
C67 C66 H66B 109.7 . .
H66A C66 H66B 108.1 . .
C58 C66 H66C 109.9 . .
C67A C66 H66C 110.0 . .
C58 C66 H66D 109.6 . .
C67A C66 H66D 109.7 . .
H66C C66 H66D 108.2 . .
C66 C67 H67A 109.5 . .
C66 C67 H67B 109.5 . .
H66D C67 H67B 103.1 . .
H67A C67 H67B 109.5 . .
C66 C67 H67C 109.5 . .
H67A C67 H67C 109.5 . .
H67B C67 H67C 109.5 . .
C66 C67A H67D 109.5 . .
C66 C67A H67E 109.5 . .
H67D C67A H67E 109.5 . .
C66 C67A H67F 109.5 . .
H67D C67A H67F 109.5 . .
H67E C67A H67F 109.5 . .
C59 C68 C69 111.9(7) . .
C59 C68 H68A 109.2 . .
C69 C68 H68A 109.2 . .
C59 C68 H68B 109.2 . .
C69 C68 H68B 109.2 . .
H68A C68 H68B 107.9 . .
C68 C69 H69A 109.5 . .
C68 C69 H69B 109.5 . .
H69A C69 H69B 109.5 . .
C68 C69 H69C 109.5 . .
H69A C69 H69C 109.5 . .
H69B C69 H69C 109.5 . .
O15 C70 O14 122.5(7) . .
O15 C70 C71 121.0(8) . .
O14 C70 C71 116.5(7) . .
N10 C71 C72 107.1(7) . .
N10 C71 C70 123.0(8) . .
C72 C71 C70 129.7(8) . .
C71 C72 C73 107.4(9) . .
C71 C72 C85 126.7(9) . .
C73 C72 C85 125.9(9) . .
C74 C73 C72 107.1(8) . .
C74 C73 C87 127.9(11) . .
C72 C73 C87 125.0(12) . .
C74 C73 C87A 125.6(15) . .
C72 C73 C87A 119.8(15) . .
N10 C74 C73 107.6(8) . .
N10 C74 C75 119.1(8) . .
C73 C74 C75 133.2(8) . .
N11 C75 C76 120.8(8) . .
N11 C75 C74 114.5(8) . .
C76 C75 C74 124.7(9) . .
C77 C76 C75 119.7(9) . .
C77 C76 H76 120.1 . .
C75 C76 H76 120.1 . .
C76 C77 C78 119.2(8) . .
C76 C77 H77 120.4 . .
C78 C77 H77 120.4 . .
C79 C78 C77 118.1(9) . .
C79 C78 H78 120.9 . .
C77 C78 H78 120.9 . .
N11 C79 C78 123.4(9) . .
N11 C79 C80 114.3(8) . .
C78 C79 C80 122.2(9) . .
N11 C79 C80A 112.6(10) . .
C78 C79 C80A 123.4(11) . .
O16 C84 O17 121.8(7) . .
O16 C84 C83A 120.9(10) . .
O17 C84 C83A 116.4(10) . .
O16 C84 C83 121.2(8) . .
O17 C84 C83 116.8(8) . .
O16 C84 Zn1 72.1(4) . 2_666
O17 C84 Zn1 49.7(3) . 2_666
C83A C84 Zn1 164.3(10) . 2_666
C83 C84 Zn1 165.7(7) . 2_666
C86 C85 C72 108.5(11) . .
C86 C85 H85A 110.0 . .
C72 C85 H85A 110.0 . .
C86 C85 H85B 110.0 . .
C72 C85 H85B 110.0 . .
H85A C85 H85B 108.4 . .
C85 C86 H86A 109.5 . .
C85 C86 H86B 109.5 . .
H86A C86 H86B 109.5 . .
C85 C86 H86C 109.5 . .
H86A C86 H86C 109.5 . .
H86B C86 H86C 109.5 . .
C88 C87 C73 113.2(17) . .
C88 C87 H87A 108.9 . .
C73 C87 H87A 108.9 . .
C88 C87 H87B 108.9 . .
C73 C87 H87B 108.9 . .
H87A C87 H87B 107.7 . .
C87 C88 H88A 109.5 . .
C87 C88 H88B 109.5 . .
H88A C88 H88B 109.5 . .
C87 C88 H88C 109.5 . .
H88A C88 H88C 109.5 . .
H88B C88 H88C 109.5 . .
C88A C87A C73 98(3) . .
C88A C87A H87C 112.2 . .
C73 C87A H87C 112.2 . .
C88A C87A H87D 112.2 . .
C73 C87A H87D 112.2 . .
H87C C87A H87D 109.8 . .
C87A C88A H88D 109.5 . .
C87A C88A H88E 109.5 . .
H88D C88A H88E 109.5 . .
C87A C88A H88F 109.5 . .
H88D C88A H88F 109.5 . .
H88E C88A H88F 109.5 . .
N13 C93 C94 114.3(8) . .
N13 C93 H93A 108.7 . .
C94 C93 H93A 108.7 . .
N13 C93 H93B 108.7 . .
C94 C93 H93B 108.7 . .
H93A C93 H93B 107.6 . .
C95 C94 C93 110.2(9) . .
C95 C94 H94A 109.6 . .
C93 C94 H94A 109.6 . .
C95 C94 H94B 109.6 . .
C93 C94 H94B 109.6 . .
H94A C94 H94B 108.1 . .
C94 C95 C96 111.6(11) . .
C94 C95 H95A 109.3 . .
C96 C95 H95A 109.3 . .
C94 C95 H95B 109.3 . .
C96 C95 H95B 109.3 . .
H95A C95 H95B 108.0 . .
C95 C96 H96A 109.5 . .
C95 C96 H96B 109.5 . .
H96A C96 H96B 109.5 . .
C95 C96 H96C 109.5 . .
H96A C96 H96C 109.5 . .
H96B C96 H96C 109.5 . .
C98 C97 N13 115.2(9) . .
C98 C97 H97A 108.5 . .
N13 C97 H97A 108.5 . .
C98 C97 H97B 108.5 . .
N13 C97 H97B 108.5 . .
H97A C97 H97B 107.5 . .
C97 C98 C99 111.4(12) . .
C97 C98 H98A 109.3 . .
C99 C98 H98A 109.3 . .
C97 C98 H98B 109.3 . .
C99 C98 H98B 109.3 . .
H98A C98 H98B 108.0 . .
C100 C99 C98 115.2(15) . .
C100 C99 H99A 108.5 . .
C98 C99 H99A 108.5 . .
C100 C99 H99B 108.5 . .
C98 C99 H99B 108.5 . .
H99A C99 H99B 107.5 . .
C99 C100 H10A 109.5 . .
C99 C100 H10B 109.5 . .
H10A C100 H10B 109.5 . .
C99 C100 H10C 109.5 . .
H10A C100 H10C 109.5 . .
H10B C100 H10C 109.5 . .
N13 C101 C102 115.4(7) . .
N13 C101 H10D 108.4 . .
C102 C101 H10D 108.4 . .
N13 C101 H10E 108.4 . .
C102 C101 H10E 108.4 . .
H10D C101 H10E 107.5 . .
C101 C102 C103 109.3(6) . .
C101 C102 H10F 109.8 . .
C103 C102 H10F 109.8 . .
C101 C102 H10G 109.8 . .
C103 C102 H10G 109.8 . .
H10F C102 H10G 108.3 . .
C104 C103 C102 112.5(7) . .
C104 C103 H10H 109.1 . .
C102 C103 H10H 109.1 . .
C104 C103 H10I 109.1 . .
C102 C103 H10I 109.1 . .
H10H C103 H10I 107.8 . .
C103 C104 H10J 109.5 . .
C103 C104 H10K 109.5 . .
H10J C104 H10K 109.5 . .
C103 C104 H10L 109.5 . .
H10J C104 H10L 109.5 . .
H10K C104 H10L 109.5 . .
N13 C105 C106 114.1(8) . .
N13 C105 H10M 108.7 . .
C106 C105 H10M 108.7 . .
N13 C105 H10N 108.7 . .
C106 C105 H10N 108.7 . .
H10M C105 H10N 107.6 . .
C105 C106 C107 107.7(8) . .
C105 C106 H10O 110.2 . .
C107 C106 H10O 110.2 . .
C105 C106 H10P 110.2 . .
C107 C106 H10P 110.2 . .
H10O C106 H10P 108.5 . .
C108 C107 C106 111.8(10) . .
C108 C107 H10Q 109.3 . .
C106 C107 H10Q 109.3 . .
C108 C107 H10R 109.3 . .
C106 C107 H10R 109.3 . .
H10Q C107 H10R 107.9 . .
C107 C108 H10S 109.5 . .
C107 C108 H10T 109.5 . .
H10S C108 H10T 109.5 . .
C107 C108 H10U 109.5 . .
H10S C108 H10U 109.5 . .
H10T C108 H10U 109.5 . .
O18 C109 N14 123.7(9) . .
O18 C109 H109 118.1 . .
N14 C109 H109 118.1 . .
N14 C110 H11A 109.5 . .
N14 C110 H11B 109.5 . .
H11A C110 H11B 109.5 . .
N14 C110 H11C 109.5 . .
H11A C110 H11C 109.5 . .
H11B C110 H11C 109.5 . .
N14 C111 H11D 109.5 . .
N14 C111 H11E 109.5 . .
H11D C111 H11E 109.5 . .
N14 C111 H11F 109.5 . .
H11D C111 H11F 109.5 . .
H11E C111 H11F 109.5 . .
O19 C112 N15 126.4(7) . .
O19 C112 H112 116.8 . .
N15 C112 H112 116.8 . .
N15 C113 H11G 109.5 . .
N15 C113 H11H 109.5 . .
H11G C113 H11H 109.5 . .
N15 C113 H11I 109.5 . .
H11G C113 H11I 109.5 . .
H11H C113 H11I 109.5 . .
N15 C114 H11J 109.5 . .
N15 C114 H11K 109.5 . .
H11J C114 H11K 109.5 . .
N15 C114 H11L 109.5 . .
H11J C114 H11L 109.5 . .
H11K C114 H11L 109.5 . .
C5 N1 C2 110.1(6) . .
C5 N1 H1 124.9 . .
C2 N1 H1 124.9 . .
C10 N2 C6 119.5(6) . .
C11 N3 C14 110.3(6) . .
C11 N3 H3 124.9 . .
C14 N3 H3 124.9 . .
C25 N4 C28 110.7(6) . .
C25 N4 H4 124.7 . .
C28 N4 H4 124.7 . .
C33 N5 C29 120.0(5) . .
C34 N6 C37 109.5(5) . .
C34 N6 H6 125.2 . .
C37 N6 H6 125.2 . .
C48 N7 C51 109.9(5) . .
C48 N7 H7A 125.0 . .
C51 N7 H7A 125.0 . .
C52 N8 C56 119.4(6) . .
C57 N9 C60 109.3(6) . .
C57 N9 H9A 125.3 . .
C60 N9 H9A 125.3 . .
C71 N10 C74 110.7(7) . .
C71 N10 H10 124.7 . .
C74 N10 H10 124.7 . .
C79 N11 C75 118.7(8) . .
C83 N12 C80 108.3(8) . .
C80A N12 C83A 106.2(11) . .
C83 N12 H12 125.9 . .
C80 N12 H12 125.9 . .
C81 C80 N12 108.2(9) . .
C81 C80 C79 135.5(11) . .
N12 C80 C79 116.4(9) . .
C80 C81 C82 108.8(9) . .
C80 C81 C89 128.2(10) . .
C82 C81 C89 123.0(11) . .
C83 C82 C81 105.8(10) . .
C83 C82 C91 126.3(10) . .
C81 C82 C91 127.9(10) . .
N12 C83 C82 109.0(9) . .
N12 C83 C84 119.1(9) . .
C82 C83 C84 131.8(11) . .
C81 C89 C90 109.5(8) . .
C81 C89 H89A 109.8 . .
C90 C89 H89A 109.8 . .
C81 C89 H89B 109.8 . .
C90 C89 H89B 109.8 . .
H89A C89 H89B 108.2 . .
C89 C90 H90A 109.5 . .
C89 C90 H90B 109.5 . .
H90A C90 H90B 109.5 . .
C89 C90 H90C 109.5 . .
H90A C90 H90C 109.5 . .
H90B C90 H90C 109.5 . .
C82 C91 C92 109.8(8) . .
C82 C91 H91A 109.7 . .
C92 C91 H91A 109.7 . .
C82 C91 H91B 109.7 . .
C92 C91 H91B 109.7 . .
H91A C91 H91B 108.2 . .
C91 C92 H92A 109.5 . .
C91 C92 H92B 109.5 . .
H92A C92 H92B 109.5 . .
C91 C92 H92C 109.5 . .
H92A C92 H92C 109.5 . .
H92B C92 H92C 109.5 . .
C81A C80A N12 110.2(13) . .
C81A C80A C79 135.4(15) . .
N12 C80A C79 114.5(12) . .
C80A C81A C82A 108.5(11) . .
C80A C81A C89A 128.8(14) . .
C82A C81A C89A 122.7(14) . .
C83A C82A C81A 106.0(12) . .
C83A C82A C91A 125.7(13) . .
C81A C82A C91A 128.3(14) . .
C82A C83A N12 109.2(12) . .
C82A C83A C84 133.6(16) . .
N12 C83A C84 117.2(12) . .
C81A C89A C90A 113.5(13) . .
C81A C89A H89C 108.9 . .
C90A C89A H89C 108.9 . .
C81A C89A H89D 108.9 . .
C90A C89A H89D 108.9 . .
H89C C89A H89D 107.7 . .
C89A C90A H90D 109.5 . .
C89A C90A H90E 109.5 . .
H90D C90A H90E 109.5 . .
C89A C90A H90F 109.5 . .
H90D C90A H90F 109.5 . .
H90E C90A H90F 109.5 . .
C82A C91A C92A 108.9(11) . .
C82A C91A H91C 109.9 . .
C92A C91A H91C 109.9 . .
C82A C91A H91D 109.9 . .
C92A C91A H91D 109.9 . .
H91C C91A H91D 108.3 . .
C91A C92A H92D 109.5 . .
C91A C92A H92E 109.5 . .
H92D C92A H92E 109.5 . .
C91A C92A H92F 109.5 . .
H92D C92A H92F 109.5 . .
H92E C92A H92F 109.5 . .
C101 N13 C97 111.8(7) . .
C101 N13 C93 108.6(6) . .
C97 N13 C93 108.6(7) . .
C101 N13 C105 107.9(7) . .
C97 N13 C105 109.1(7) . .
C93 N13 C105 111.0(7) . .
C109 N14 C111 120.9(9) . .
C109 N14 C110 121.9(8) . .
C111 N14 C110 117.1(8) . .
C112 N15 C113 121.1(7) . .
C112 N15 C114 121.3(7) . .
C113 N15 C114 117.6(7) . .
C1 O1 Zn1 133.1(5) . .
C1A N1A C3A 124.2(14) . .
C1A N1A C2A 123.6(15) . .
C3A N1A C2A 112.2(14) . .
O1A C1A N1A 120.9(16) . .
O1A C1A H1A 119.5 . .
N1A C1A H1A 119.5 . .
N1A C2A H2A1 109.5 . .
N1A C2A H2A2 109.5 . .
H2A1 C2A H2A2 109.5 . .
N1A C2A H2A3 109.5 . .
H2A1 C2A H2A3 109.5 . .
H2A2 C2A H2A3 109.5 . .
N1A C3A H3A1 109.5 . .
N1A C3A H3A2 109.5 . .
H3A1 C3A H3A2 109.5 . .
N1A C3A H3A3 109.5 . .
H3A1 C3A H3A3 109.5 . .
H3A2 C3A H3A3 109.5 . .
C1 O2 Zn2 135.4(5) . .
C15 O3 Zn3 132.9(5) . .
C15 O4 Zn4 131.0(5) . .
C24 O5 Zn1 141.1(5) . .
C24 O6 Zn2 122.8(4) . .
C38 O7 Zn3 130.6(4) . .
C38 O8 Zn4 131.2(4) . .
C47 O9 Zn1 127.7(4) . .
C47 O10 Zn2 137.9(5) . .
C61 O11 Zn3 124.8(5) . .
C61 O12 Zn4 124.9(4) . .
Zn3 O13 Zn2 145.9(3) . .
Zn3 O13 H13O 99.4 . .
Zn2 O13 H13O 114.7 . .
C70 O14 Zn4 111.1(5) . .
C84 O16 Zn1 79.3(4) . 2_666
C84 O17 Zn1 100.4(5) . 2_666
O9 Zn1 O5 129.1(2) . .
O9 Zn1 O17 109.1(2) . 2_666
O5 Zn1 O17 109.6(2) . 2_666
O9 Zn1 O1 102.2(2) . .
O5 Zn1 O1 99.0(2) . .
O17 Zn1 O1 104.2(2) 2_666 .
O9 Zn1 O16 86.4(2) . 2_666
O5 Zn1 O16 86.75(19) . 2_666
O17 Zn1 O16 58.5(2) 2_666 2_666
O1 Zn1 O16 162.59(19) . 2_666
O9 Zn1 C84 98.0(2) . 2_666
O5 Zn1 C84 99.4(2) . 2_666
O17 Zn1 C84 29.9(2) 2_666 2_666
O1 Zn1 C84 134.1(2) . 2_666
O16 Zn1 C84 28.6(2) 2_666 2_666
O13 Zn2 O2 119.4(2) . .
O13 Zn2 O6 109.0(2) . .
O2 Zn2 O6 102.6(2) . .
O13 Zn2 O10 94.8(2) . .
O2 Zn2 O10 112.9(2) . .
O6 Zn2 O10 119.2(2) . .
O13 Zn3 O3 116.5(2) . .
O13 Zn3 O7 110.4(2) . .
O3 Zn3 O7 106.5(2) . .
O13 Zn3 O11 99.5(2) . .
O3 Zn3 O11 107.8(2) . .
O7 Zn3 O11 116.4(2) . .
O14 Zn4 O8 114.8(2) . .
O14 Zn4 O12 104.9(2) . .
O8 Zn4 O12 127.1(2) . .
O14 Zn4 O4 98.5(2) . .
O8 Zn4 O4 104.7(2) . .
O12 Zn4 O4 102.3(2) . .

loop_
_geom_bond_atom_site_label_1
_geom_bond_atom_site_label_2
_geom_bond_distance
_geom_bond_site_symmetry_2
C1 O1 1.251(8) .
C1 O2 1.287(8) .
C1 C2 1.451(10) .
C2 N1 1.375(9) .
C2 C3 1.405(9) .
C3 C4 1.423(10) .
C3 C16 1.497(9) .
C4 C5 1.420(9) .
C4 C18 1.477(10) .
C5 N1 1.355(9) .
C5 C6 1.452(10) .
C6 N2 1.370(9) .
C6 C7 1.395(10) .
C7 C8 1.382(10) .
C7 H7 0.9500 .
C8 C9 1.392(11) .
C8 H8 0.9500 .
C9 C10 1.379(11) .
C9 H9 0.9500 .
C10 N2 1.337(10) .
C10 C11 1.473(10) .
C11 N3 1.343(10) .
C11 C12 1.400(11) .
C12 C13 1.392(14) .
C12 C20 1.47(2) .
C12 C20A 1.66(3) .
C13 C14 1.391(12) .
C13 C22A 1.538(19) .
C13 C22 1.578(17) .
C14 N3 1.375(9) .
C14 C15 1.452(11) .
C15 O4 1.276(8) .
C15 O3 1.284(9) .
C16 C17 1.527(9) .
C16 H16A 0.9900 .
C16 H16B 0.9900 .
C17 H17A 0.9800 .
C17 H17B 0.9800 .
C17 H17C 0.9800 .
C18 C19 1.525(10) .
C18 H18A 0.9900 .
C18 H18B 0.9900 .
C19 H19A 0.9800 .
C19 H19B 0.9800 .
C19 H19C 0.9800 .
C20 C21 1.50(2) .
C20 H20A 0.9900 .
C20 H20B 0.9900 .
C21 H21A 0.9800 .
C21 H21B 0.9800 .
C21 H21C 0.9800 .
C20A C21A 1.50(2) .
C20A H20C 0.9900 .
C20A H20D 0.9900 .
C21A H21D 0.9800 .
C21A H21E 0.9800 .
C21A H21F 0.9800 .
C22 C23 1.500(19) .
C22 H22A 0.9900 .
C22 H22B 0.9900 .
C23 H23A 0.9800 .
C23 H23B 0.9800 .
C23 H23C 0.9800 .
C22A C23A 1.499(19) .
C22A H22C 0.9900 .
C22A H22D 0.9900 .
C23A H23D 0.9800 .
C23A H23E 0.9800 .
C23A H23F 0.9800 .
C24 O5 1.262(8) .
C24 O6 1.289(8) .
C24 C25 1.460(8) .
C25 N4 1.345(8) .
C25 C26 1.376(9) .
C26 C27 1.423(9) .
C26 C39 1.516(10) .
C27 C28 1.396(10) .
C27 C41 1.507(16) .
C27 C41A 1.545(17) .
C28 N4 1.354(8) .
C28 C29 1.488(9) .
C29 N5 1.349(9) .
C29 C30 1.399(9) .
C30 C31 1.377(10) .
C30 H30 0.9500 .
C31 C32 1.374(10) .
C31 H31 0.9500 .
C32 C33 1.411(9) .
C32 H32 0.9500 .
C33 N5 1.347(8) .
C33 C34 1.461(9) .
C34 N6 1.360(7) .
C34 C35 1.402(9) .
C35 C36 1.426(9) .
C35 C43 1.499(8) .
C36 C37 1.384(8) .
C36 C45 1.500(9) .
C37 N6 1.391(8) .
C37 C38 1.458(8) .
C38 O8 1.266(8) .
C38 O7 1.273(8) .
C39 C40 1.534(12) .
C39 H39A 0.9900 .
C39 H39B 0.9900 .
C40 H40A 0.9800 .
C40 H40B 0.9800 .
C40 H40C 0.9800 .
C41 C42 1.538(15) .
C41 H41A 0.9900 .
C41 H41B 0.9900 .
C42 H42A 0.9800 .
C42 H42B 0.9800 .
C42 H42C 0.9800 .
C41A C42A 1.532(15) .
C41A H41C 0.9900 .
C41A H41D 0.9900 .
C42A H42D 0.9800 .
C42A H42E 0.9800 .
C42A H42F 0.9800 .
C43 C44 1.540(10) .
C43 H43A 0.9900 .
C43 H43B 0.9900 .
C44 H44A 0.9800 .
C44 H44B 0.9800 .
C44 H44C 0.9800 .
C45 C46 1.499(12) .
C45 H45A 0.9900 .
C45 H45B 0.9900 .
C46 H46A 0.9800 .
C46 H46B 0.9800 .
C46 H46C 0.9800 .
C47 O9 1.266(8) .
C47 O10 1.266(7) .
C47 C48 1.448(9) .
C48 N7 1.370(8) .
C48 C49 1.402(9) .
C49 C50 1.410(9) .
C49 C62 1.505(9) .
C50 C51 1.396(9) .
C50 C64 1.514(8) .
C51 N7 1.370(8) .
C51 C52 1.466(9) .
C52 N8 1.350(9) .
C52 C53 1.406(9) .
C53 C54 1.377(10) .
C53 H53 0.9500 .
C54 C55 1.380(10) .
C54 H54 0.9500 .
C55 C56 1.398(9) .
C55 H55 0.9500 .
C56 N8 1.354(9) .
C56 C57 1.451(9) .
C57 N9 1.364(8) .
C57 C58 1.394(10) .
C58 C59 1.423(10) .
C58 C66 1.513(9) .
C59 C60 1.381(9) .
C59 C68 1.493(11) .
C60 N9 1.376(9) .
C60 C61 1.484(8) .
C61 O12 1.261(8) .
C61 O11 1.281(8) .
C62 C63 1.528(10) .
C62 H62A 0.9900 .
C62 H62B 0.9900 .
C63 H63A 0.9800 .
C63 H63B 0.9800 .
C63 H63C 0.9800 .
C64 C65 1.538(10) .
C64 H64A 0.9900 .
C64 H64B 0.9900 .
C65 H65A 0.9800 .
C65 H65B 0.9800 .
C65 H65C 0.9800 .
C66 C67 1.609(13) .
C66 C67A 1.619(14) .
C66 H66A 0.9599 .
C66 H66B 0.9600 .
C66 H66C 0.9600 .
C66 H66D 0.9599 .
C67 H67A 0.9800 .
C67 H67B 0.9800 .
C67 H67C 0.9800 .
C67A H67D 0.9800 .
C67A H67E 0.9800 .
C67A H67F 0.9800 .
C68 C69 1.533(13) .
C68 H68A 0.9900 .
C68 H68B 0.9900 .
C69 H69A 0.9800 .
C69 H69B 0.9800 .
C69 H69C 0.9800 .
C70 O15 1.262(10) .
C70 O14 1.276(10) .
C70 C71 1.465(10) .
C71 N10 1.356(11) .
C71 C72 1.392(12) .
C72 C73 1.425(13) .
C72 C85 1.541(15) .
C73 C74 1.376(14) .
C73 C87 1.524(19) .
C73 C87A 1.66(4) .
C74 N10 1.374(10) .
C74 C75 1.460(13) .
C75 N11 1.351(11) .
C75 C76 1.394(12) .
C76 C77 1.372(13) .
C76 H76 0.9500 .
C77 C78 1.386(13) .
C77 H77 0.9500 .
C78 C79 1.377(12) .
C78 H78 0.9500 .
C79 N11 1.332(12) .
C79 C80 1.472(15) .
C79 C80A 1.51(2) .
C84 O16 1.244(9) .
C84 O17 1.294(9) .
C84 C83A 1.463(19) .
C84 C83 1.476(13) .
C84 Zn1 2.554(8) 2_666
C85 C86 1.540(18) .
C85 H85A 0.9900 .
C85 H85B 0.9900 .
C86 H86A 0.9800 .
C86 H86B 0.9800 .
C86 H86C 0.9800 .
C87 C88 1.45(2) .
C87 H87A 0.9900 .
C87 H87B 0.9900 .
C88 H88A 0.9800 .
C88 H88B 0.9800 .
C88 H88C 0.9800 .
C87A C88A 1.45(2) .
C87A H87C 0.9900 .
C87A H87D 0.9900 .
C88A H88D 0.9800 .
C88A H88E 0.9800 .
C88A H88F 0.9800 .
C93 N13 1.518(12) .
C93 C94 1.524(11) .
C93 H93A 0.9900 .
C93 H93B 0.9900 .
C94 C95 1.488(15) .
C94 H94A 0.9900 .
C94 H94B 0.9900 .
C95 C96 1.547(14) .
C95 H95A 0.9900 .
C95 H95B 0.9900 .
C96 H96A 0.9800 .
C96 H96B 0.9800 .
C96 H96C 0.9800 .
C97 C98 1.514(15) .
C97 N13 1.516(12) .
C97 H97A 0.9900 .
C97 H97B 0.9900 .
C98 C99 1.570(17) .
C98 H98A 0.9900 .
C98 H98B 0.9900 .
C99 C100 1.370(19) .
C99 H99A 0.9900 .
C99 H99B 0.9900 .
C100 H10A 0.9800 .
C100 H10B 0.9800 .
C100 H10C 0.9800 .
C101 N13 1.512(9) .
C101 C102 1.527(11) .
C101 H10D 0.9900 .
C101 H10E 0.9900 .
C102 C103 1.540(10) .
C102 H10F 0.9900 .
C102 H10G 0.9900 .
C103 C104 1.506(11) .
C103 H10H 0.9900 .
C103 H10I 0.9900 .
C104 H10J 0.9800 .
C104 H10K 0.9800 .
C104 H10L 0.9800 .
C105 N13 1.537(12) .
C105 C106 1.540(13) .
C105 H10M 0.9900 .
C105 H10N 0.9900 .
C106 C107 1.575(13) .
C106 H10O 0.9900 .
C106 H10P 0.9900 .
C107 C108 1.510(16) .
C107 H10Q 0.9900 .
C107 H10R 0.9900 .
C108 H10S 0.9800 .
C108 H10T 0.9800 .
C108 H10U 0.9800 .
C109 O18 1.247(10) .
C109 N14 1.333(11) .
C109 H109 0.9500 .
C110 N14 1.486(12) .
C110 H11A 0.9800 .
C110 H11B 0.9800 .
C110 H11C 0.9800 .
C111 N14 1.418(12) .
C111 H11D 0.9800 .
C111 H11E 0.9800 .
C111 H11F 0.9800 .
C112 O19 1.230(9) .
C112 N15 1.304(10) .
C112 H112 0.9500 .
C113 N15 1.453(9) .
C113 H11G 0.9800 .
C113 H11H 0.9800 .
C113 H11I 0.9800 .
C114 N15 1.484(10) .
C114 H11J 0.9800 .
C114 H11K 0.9800 .
C114 H11L 0.9800 .
N1 H1 0.8800 .
N3 H3 0.8800 .
N4 H4 0.8800 .
N6 H6 0.8800 .
N7 H7A 0.8800 .
N9 H9A 0.8800 .
N10 H10 0.8800 .
N12 C83 1.378(15) .
N12 C80A 1.39(2) .
N12 C80 1.401(14) .
N12 C83A 1.42(2) .
N12 H12 0.8800 .
C80 C81 1.372(15) .
C81 C82 1.425(15) .
C81 C89 1.531(14) .
C82 C83 1.410(14) .
C82 C91 1.512(16) .
C89 C90 1.538(17) .
C89 H89A 0.9900 .
C89 H89B 0.9900 .
C90 H90A 0.9800 .
C90 H90B 0.9800 .
C90 H90C 0.9800 .
C91 C92 1.559(14) .
C91 H91A 0.9900 .
C91 H91B 0.9900 .
C92 H92A 0.9800 .
C92 H92B 0.9800 .
C92 H92C 0.9800 .
C80A C81A 1.374(16) .
C81A C82A 1.426(16) .
C81A C89A 1.522(16) .
C82A C83A 1.408(15) .
C82A C91A 1.513(18) .
C89A C90A 1.530(19) .
C89A H89C 0.9900 .
C89A H89D 0.9900 .
C90A H90D 0.9800 .
C90A H90E 0.9800 .
C90A H90F 0.9800 .
C91A C92A 1.562(16) .
C91A H91C 0.9900 .
C91A H91D 0.9900 .
C92A H92D 0.9800 .
C92A H92E 0.9800 .
C92A H92F 0.9800 .
O1 Zn1 1.985(5) .
O1A C1A 1.202(16) .
N1A C1A 1.364(19) .
N1A C3A 1.428(16) .
N1A C2A 1.492(19) .
C1A H1A 0.9500 .
C2A H2A1 0.9800 .
C2A H2A2 0.9800 .
C2A H2A3 0.9800 .
C3A H3A1 0.9800 .
C3A H3A2 0.9800 .
C3A H3A3 0.9800 .
O2 Zn2 1.939(5) .
O3 Zn3 1.934(5) .
O4 Zn4 1.980(6) .
O5 Zn1 1.963(4) .
O6 Zn2 1.944(4) .
O7 Zn3 1.942(4) .
O8 Zn4 1.956(5) .
O9 Zn1 1.950(5) .
O10 Zn2 1.946(5) .
O11 Zn3 1.956(5) .
O12 Zn4 1.963(5) .
O13 Zn3 1.899(5) .
O13 Zn2 1.930(5) .
O13 H13O 0.7704 .
O14 Zn4 1.930(5) .
O16 Zn1 2.475(5) 2_666
O17 Zn1 1.981(5) 2_666
Zn1 O17 1.981(5) 2_666
Zn1 O16 2.475(5) 2_666
Zn1 C84 2.554(8) 2_666

loop_
_geom_torsion_atom_site_label_1
_geom_torsion_atom_site_label_2
_geom_torsion_atom_site_label_3
_geom_torsion_atom_site_label_4
_geom_torsion
_geom_torsion_site_symmetry_1
_geom_torsion_site_symmetry_4
O1 C1 C2 N1 -176.2(5) . .
O2 C1 C2 N1 1.8(8) . .
O1 C1 C2 C3 -0.4(10) . .
O2 C1 C2 C3 177.7(6) . .
N1 C2 C3 C4 1.5(7) . .
C1 C2 C3 C4 -174.7(6) . .
N1 C2 C3 C16 -179.4(5) . .
C1 C2 C3 C16 4.3(11) . .
C2 C3 C4 C5 -1.2(7) . .
C16 C3 C4 C5 179.8(6) . .
C2 C3 C4 C18 179.4(6) . .
C16 C3 C4 C18 0.5(10) . .
C3 C4 C5 N1 0.4(7) . .
C18 C4 C5 N1 179.7(6) . .
C3 C4 C5 C6 178.8(7) . .
C18 C4 C5 C6 -1.8(12) . .
N1 C5 C6 N2 -7.6(9) . .
C4 C5 C6 N2 174.1(7) . .
N1 C5 C6 C7 169.6(6) . .
C4 C5 C6 C7 -8.7(12) . .
N2 C6 C7 C8 -0.4(10) . .
C5 C6 C7 C8 -177.4(6) . .
C6 C7 C8 C9 0.4(11) . .
C7 C8 C9 C10 0.7(11) . .
C8 C9 C10 N2 -1.9(12) . .
C8 C9 C10 C11 177.2(7) . .
N2 C10 C11 N3 19.3(10) . .
C9 C10 C11 N3 -159.9(7) . .
N2 C10 C11 C12 -162.7(10) . .
C9 C10 C11 C12 18.2(15) . .
N3 C11 C12 C13 2.2(11) . .
C10 C11 C12 C13 -176.0(9) . .
N3 C11 C12 C20 -165.3(13) . .
C10 C11 C12 C20 16(2) . .
N3 C11 C12 C20A 169.0(14) . .
C10 C11 C12 C20A -9(2) . .
C11 C12 C13 C14 -2.4(12) . .
C20 C12 C13 C14 165.3(13) . .
C20A C12 C13 C14 -169.5(14) . .
C11 C12 C13 C22A 158.9(12) . .
C20A C12 C13 C22A -8(2) . .
C11 C12 C13 C22 -164.1(12) . .
C20 C12 C13 C22 4(2) . .
C12 C13 C14 N3 1.7(11) . .
C22A C13 C14 N3 -158.6(12) . .
C22 C13 C14 N3 164.1(10) . .
C12 C13 C14 C15 179.8(9) . .
C22A C13 C14 C15 19.5(19) . .
C22 C13 C14 C15 -17.8(17) . .
N3 C14 C15 O4 -171.3(6) . .
C13 C14 C15 O4 10.8(13) . .
N3 C14 C15 O3 5.8(10) . .
C13 C14 C15 O3 -172.1(9) . .
C2 C3 C16 C17 84.4(9) . .
C4 C3 C16 C17 -96.8(8) . .
C5 C4 C18 C19 -77.8(9) . .
C3 C4 C18 C19 101.4(8) . .
C13 C12 C20 C21 84.8(18) . .
C11 C12 C20 C21 -110.0(16) . .
C13 C12 C20A C21A -118.0(19) . .
C11 C12 C20A C21A 77(2) . .
C14 C13 C22 C23 92.0(17) . .
C12 C13 C22 C23 -108.7(16) . .
C14 C13 C22A C23A 90(2) . .
C12 C13 C22A C23A -68(2) . .
O5 C24 C25 N4 178.3(7) . .
O6 C24 C25 N4 -0.2(10) . .
O5 C24 C25 C26 -1.6(13) . .
O6 C24 C25 C26 179.9(8) . .
N4 C25 C26 C27 -1.2(9) . .
C24 C25 C26 C27 178.7(8) . .
N4 C25 C26 C39 177.6(7) . .
C24 C25 C26 C39 -2.5(14) . .
C25 C26 C27 C28 1.5(9) . .
C39 C26 C27 C28 -177.2(7) . .
C25 C26 C27 C41 168.3(10) . .
C39 C26 C27 C41 -10.5(15) . .
C25 C26 C27 C41A -162.5(9) . .
C39 C26 C27 C41A 18.7(14) . .
C26 C27 C28 N4 -1.3(9) . .
C41 C27 C28 N4 -167.8(10) . .
C41A C27 C28 N4 161.0(11) . .
C26 C27 C28 C29 179.2(8) . .
C41 C27 C28 C29 12.8(16) . .
C41A C27 C28 C29 -18.4(17) . .
N4 C28 C29 N5 -2.9(9) . .
C27 C28 C29 N5 176.4(9) . .
N4 C28 C29 C30 177.9(7) . .
C27 C28 C29 C30 -2.7(14) . .
N5 C29 C30 C31 1.1(11) . .
C28 C29 C30 C31 -179.8(7) . .
C29 C30 C31 C32 -0.1(12) . .
C30 C31 C32 C33 -1.9(11) . .
C31 C32 C33 N5 3.1(11) . .
C31 C32 C33 C34 -177.9(7) . .
N5 C33 C34 N6 15.4(10) . .
C32 C33 C34 N6 -163.6(7) . .
N5 C33 C34 C35 -160.2(8) . .
C32 C33 C34 C35 20.8(13) . .
N6 C34 C35 C36 0.4(8) . .
C33 C34 C35 C36 176.3(8) . .
N6 C34 C35 C43 -174.3(7) . .
C33 C34 C35 C43 1.7(14) . .
C34 C35 C36 C37 0.3(8) . .
C43 C35 C36 C37 175.1(7) . .
C34 C35 C36 C45 -176.3(7) . .
C43 C35 C36 C45 -1.5(12) . .
C35 C36 C37 N6 -0.9(8) . .
C45 C36 C37 N6 175.8(7) . .
C35 C36 C37 C38 177.6(8) . .
C45 C36 C37 C38 -5.7(14) . .
C36 C37 C38 O8 -4.8(13) . .
N6 C37 C38 O8 173.6(6) . .
C36 C37 C38 O7 174.1(8) . .
N6 C37 C38 O7 -7.5(10) . .
C25 C26 C39 C40 -79.1(10) . .
C27 C26 C39 C40 99.4(9) . .
C28 C27 C41 C42 -108.3(13) . .
C26 C27 C41 C42 87.6(15) . .
C28 C27 C41A C42A 124.3(13) . .
C26 C27 C41A C42A -75.6(16) . .
C34 C35 C43 C44 65.7(10) . .
C36 C35 C43 C44 -108.0(8) . .
C37 C36 C45 C46 -83.9(9) . .
C35 C36 C45 C46 92.2(9) . .
O9 C47 C48 N7 169.8(6) . .
O10 C47 C48 N7 -10.4(10) . .
O9 C47 C48 C49 0.8(12) . .
O10 C47 C48 C49 -179.4(7) . .
N7 C48 C49 C50 -0.4(8) . .
C47 C48 C49 C50 169.6(7) . .
N7 C48 C49 C62 -180.0(6) . .
C47 C48 C49 C62 -10.0(13) . .
C48 C49 C50 C51 0.7(8) . .
C62 C49 C50 C51 -179.7(7) . .
C48 C49 C50 C64 -179.2(7) . .
C62 C49 C50 C64 0.4(12) . .
C49 C50 C51 N7 -0.8(8) . .
C64 C50 C51 N7 179.2(7) . .
C49 C50 C51 C52 -174.4(8) . .
C64 C50 C51 C52 5.5(14) . .
N7 C51 C52 N8 -14.0(9) . .
C50 C51 C52 N8 159.2(8) . .
N7 C51 C52 C53 167.2(7) . .
C50 C51 C52 C53 -19.6(13) . .
N8 C52 C53 C54 -1.2(11) . .
C51 C52 C53 C54 177.5(7) . .
C52 C53 C54 C55 1.2(12) . .
C53 C54 C55 C56 -0.5(12) . .
C54 C55 C56 N8 -0.2(12) . .
C54 C55 C56 C57 177.8(7) . .
N8 C56 C57 N9 28.1(11) . .
C55 C56 C57 N9 -150.0(8) . .
N8 C56 C57 C58 -150.9(9) . .
C55 C56 C57 C58 31.0(14) . .
N9 C57 C58 C59 0.3(9) . .
C56 C57 C58 C59 179.3(8) . .
N9 C57 C58 C66 -175.2(7) . .
C56 C57 C58 C66 3.9(14) . .
C57 C58 C59 C60 -0.7(9) . .
C66 C58 C59 C60 174.9(7) . .
C57 C58 C59 C68 -175.5(8) . .
C66 C58 C59 C68 0.1(13) . .
C58 C59 C60 N9 0.9(9) . .
C68 C59 C60 N9 175.7(8) . .
C58 C59 C60 C61 -176.6(7) . .
C68 C59 C60 C61 -1.8(14) . .
N9 C60 C61 O12 175.7(6) . .
C59 C60 C61 O12 -7.0(12) . .
N9 C60 C61 O11 -5.2(10) . .
C59 C60 C61 O11 172.1(8) . .
C48 C49 C62 C63 -69.5(10) . .
C50 C49 C62 C63 110.9(8) . .
C51 C50 C64 C65 100.7(9) . .
C49 C50 C64 C65 -79.4(9) . .
C57 C58 C66 C67 -103.8(10) . .
C59 C58 C66 C67 81.5(10) . .
C57 C58 C66 C67A 69.3(15) . .
C59 C58 C66 C67A -105.5(14) . .
C60 C59 C68 C69 -80.1(10) . .
C58 C59 C68 C69 93.7(10) . .
O15 C70 C71 N10 -2.8(13) . .
O14 C70 C71 N10 175.9(8) . .
O15 C70 C71 C72 171.2(10) . .
O14 C70 C71 C72 -10.1(14) . .
N10 C71 C72 C73 -4.3(12) . .
C70 C71 C72 C73 -179.0(10) . .
N10 C71 C72 C85 176.9(11) . .
C70 C71 C72 C85 2.2(19) . .
C71 C72 C73 C74 3.3(14) . .
C85 C72 C73 C74 -177.9(11) . .
C71 C72 C73 C87 -175.6(13) . .
C85 C72 C73 C87 3(2) . .
C71 C72 C73 C87A 154.5(15) . .
C85 C72 C73 C87A -27(2) . .
C72 C73 C74 N10 -1.1(13) . .
C87 C73 C74 N10 177.8(14) . .
C87A C73 C74 N10 -150.1(16) . .
C72 C73 C74 C75 -177.7(11) . .
C87 C73 C74 C75 1(2) . .
C87A C73 C74 C75 33(2) . .
N10 C74 C75 N11 10.9(14) . .
C73 C74 C75 N11 -172.8(12) . .
N10 C74 C75 C76 -168.2(9) . .
C73 C74 C75 C76 8(2) . .
N11 C75 C76 C77 1.1(15) . .
C74 C75 C76 C77 -179.8(10) . .
C75 C76 C77 C78 -0.3(15) . .
C76 C77 C78 C79 -1.6(15) . .
C77 C78 C79 N11 2.8(16) . .
C77 C78 C79 C80 -173.9(9) . .
C77 C78 C79 C80A 172.9(10) . .
C71 C72 C85 C86 -82.6(15) . .
C73 C72 C85 C86 98.9(14) . .
C74 C73 C87 C88 84(2) . .
C72 C73 C87 C88 -97(2) . .
C74 C73 C87A C88A -124(2) . .
C72 C73 C87A C88A 90(3) . .
N13 C93 C94 C95 -176.3(9) . .
C93 C94 C95 C96 -172.3(10) . .
N13 C97 C98 C99 -175.6(9) . .
C97 C98 C99 C100 103.8(18) . .
N13 C101 C102 C103 180.0(7) . .
C101 C102 C103 C104 173.9(6) . .
N13 C105 C106 C107 -165.6(8) . .
C105 C106 C107 C108 -173.5(11) . .
C4 C5 N1 C2 0.6(7) . .
C6 C5 N1 C2 -178.1(5) . .
C3 C2 N1 C5 -1.4(7) . .
C1 C2 N1 C5 175.4(5) . .
C9 C10 N2 C6 1.9(11) . .
C11 C10 N2 C6 -177.2(6) . .
C7 C6 N2 C10 -0.7(10) . .
C5 C6 N2 C10 176.6(6) . .
C12 C11 N3 C14 -1.2(10) . .
C10 C11 N3 C14 177.4(7) . .
C13 C14 N3 C11 -0.3(9) . .
C15 C14 N3 C11 -178.7(6) . .
C26 C25 N4 C28 0.3(9) . .
C24 C25 N4 C28 -179.6(7) . .
C27 C28 N4 C25 0.7(9) . .
C29 C28 N4 C25 -179.8(6) . .
C32 C33 N5 C29 -2.2(11) . .
C34 C33 N5 C29 178.8(7) . .
C30 C29 N5 C33 0.0(11) . .
C28 C29 N5 C33 -179.2(6) . .
C35 C34 N6 C37 -1.0(8) . .
C33 C34 N6 C37 -177.6(6) . .
C36 C37 N6 C34 1.2(8) . .
C38 C37 N6 C34 -177.6(6) . .
C49 C48 N7 C51 -0.1(8) . .
C47 C48 N7 C51 -171.5(6) . .
C50 C51 N7 C48 0.5(8) . .
C52 C51 N7 C48 175.5(6) . .
C53 C52 N8 C56 0.5(10) . .
C51 C52 N8 C56 -178.3(6) . .
C55 C56 N8 C52 0.2(11) . .
C57 C56 N8 C52 -177.9(6) . .
C58 C57 N9 C60 0.3(9) . .
C56 C57 N9 C60 -178.9(7) . .
C59 C60 N9 C57 -0.8(9) . .
C61 C60 N9 C57 177.1(7) . .
C72 C71 N10 C74 3.7(11) . .
C70 C71 N10 C74 178.9(8) . .
C73 C74 N10 C71 -1.7(12) . .
C75 C74 N10 C71 175.6(9) . .
C78 C79 N11 C75 -2.1(16) . .
C80 C79 N11 C75 175.0(8) . .
C80A C79 N11 C75 -173.1(9) . .
C76 C75 N11 C79 0.0(15) . .
C74 C75 N11 C79 -179.1(9) . .
C83 N12 C80 C81 0.1(2) . .
C83 N12 C80 C79 -179.4(8) . .
N11 C79 C80 C81 -178.4(6) . .
C78 C79 C80 C81 -1.3(15) . .
N11 C79 C80 N12 1.0(11) . .
C78 C79 C80 N12 178.0(8) . .
N12 C80 C81 C82 -0.2(2) . .
C79 C80 C81 C82 179.2(10) . .
N12 C80 C81 C89 179.7(3) . .
C79 C80 C81 C89 -1.0(9) . .
C80 C81 C82 C83 0.2(4) . .
C89 C81 C82 C83 -179.7(4) . .
C80 C81 C82 C91 179.6(4) . .
C89 C81 C82 C91 -0.3(7) . .
C80 N12 C83 C82 0.0(4) . .
C80 N12 C83 C84 -175.9(7) . .
C81 C82 C83 N12 -0.1(5) . .
C91 C82 C83 N12 -179.5(4) . .
C81 C82 C83 C84 175.1(9) . .
C91 C82 C83 C84 -4.3(12) . .
O16 C84 C83 N12 -7.0(11) . .
O17 C84 C83 N12 176.8(6) . .
Zn1 C84 C83 N12 -165(2) 2_666 .
O16 C84 C83 C82 178.2(7) . .
O17 C84 C83 C82 1.9(12) . .
Zn1 C84 C83 C82 21(3) 2_666 .
C80 C81 C89 C90 -78.1(11) . .
C82 C81 C89 C90 101.8(11) . .
C83 C82 C91 C92 83.3(11) . .
C81 C82 C91 C92 -96.0(11) . .
C83A N12 C80A C81A -0.1(2) . .
C83A N12 C80A C79 -179.3(11) . .
N11 C79 C80A C81A 158.8(8) . .
C78 C79 C80A C81A -12.3(16) . .
N11 C79 C80A N12 -22.3(13) . .
C78 C79 C80A N12 166.6(9) . .
N12 C80A C81A C82A 0.2(2) . .
C79 C80A C81A C82A 179.1(14) . .
N12 C80A C81A C89A -179.9(3) . .
C79 C80A C81A C89A -0.9(14) . .
C80A C81A C82A C83A -0.1(5) . .
C89A C81A C82A C83A 179.9(4) . .
C80A C81A C82A C91A -179.6(5) . .
C89A C81A C82A C91A 0.5(7) . .
C81A C82A C83A N12 0.0(5) . .
C91A C82A C83A N12 179.5(5) . .
C81A C82A C83A C84 -178.2(14) . .
C91A C82A C83A C84 1.2(16) . .
C80A N12 C83A C82A 0.1(5) . .
C80A N12 C83A C84 178.7(11) . .
O16 C84 C83A C82A -158.4(9) . .
O17 C84 C83A C82A 10.9(15) . .
Zn1 C84 C83A C82A -14(3) 2_666 .
O16 C84 C83A N12 23.5(13) . .
O17 C84 C83A N12 -167.2(7) . .
Zn1 C84 C83A N12 168(2) 2_666 .
C80A C81A C89A C90A -74(2) . .
C82A C81A C89A C90A 106(2) . .
C83A C82A C91A C92A -85.7(19) . .
C81A C82A C91A C92A 93.6(19) . .
C102 C101 N13 C97 -59.5(10) . .
C102 C101 N13 C93 60.3(9) . .
C102 C101 N13 C105 -179.4(7) . .
C98 C97 N13 C101 -49.3(11) . .
C98 C97 N13 C93 -169.0(8) . .
C98 C97 N13 C105 69.9(10) . .
C94 C93 N13 C101 169.4(8) . .
C94 C93 N13 C97 -68.8(10) . .
C94 C93 N13 C105 51.0(10) . .
C106 C105 N13 C101 -63.7(10) . .
C106 C105 N13 C97 174.7(8) . .
C106 C105 N13 C93 55.2(10) . .
O18 C109 N14 C111 179.8(8) . .
O18 C109 N14 C110 3.3(13) . .
O19 C112 N15 C113 -1.5(12) . .
O19 C112 N15 C114 179.4(7) . .
O2 C1 O1 Zn1 -1.6(10) . .
C2 C1 O1 Zn1 176.3(4) . .
C3A N1A C1A O1A 3(2) . .
C2A N1A C1A O1A -176.2(17) . .
O1 C1 O2 Zn2 8.2(10) . .
C2 C1 O2 Zn2 -169.7(4) . .
O4 C15 O3 Zn3 17.4(11) . .
C14 C15 O3 Zn3 -159.5(5) . .
O3 C15 O4 Zn4 13.9(10) . .
C14 C15 O4 Zn4 -169.3(5) . .
O6 C24 O5 Zn1 -30.2(13) . .
C25 C24 O5 Zn1 151.5(6) . .
O5 C24 O6 Zn2 29.1(10) . .
C25 C24 O6 Zn2 -152.5(5) . .
O8 C38 O7 Zn3 -3.2(11) . .
C37 C38 O7 Zn3 178.0(5) . .
O7 C38 O8 Zn4 33.2(11) . .
C37 C38 O8 Zn4 -148.0(5) . .
O10 C47 O9 Zn1 -0.7(10) . .
C48 C47 O9 Zn1 179.1(5) . .
O9 C47 O10 Zn2 -28.7(11) . .
C48 C47 O10 Zn2 151.6(5) . .
O12 C61 O11 Zn3 58.8(9) . .
C60 C61 O11 Zn3 -120.3(6) . .
O11 C61 O12 Zn4 -10.9(10) . .
C60 C61 O12 Zn4 168.2(5) . .
O15 C70 O14 Zn4 -11.5(9) . .
C71 C70 O14 Zn4 169.8(6) . .
O17 C84 O16 Zn1 1.8(7) . 2_666
C83A C84 O16 Zn1 170.4(9) . 2_666
C83 C84 O16 Zn1 -174.3(8) . 2_666
O16 C84 O17 Zn1 -2.2(9) . 2_666
C83A C84 O17 Zn1 -171.4(8) . 2_666
C83 C84 O17 Zn1 174.1(6) . 2_666
Zn2 O13 Zn3 O3 -61.5(5) . .
Zn2 O13 Zn3 O7 60.1(5) . .
Zn2 O13 Zn3 O11 -177.0(5) . .

loop_
_platon_squeeze_void_nr
_platon_squeeze_void_average_x
_platon_squeeze_void_average_y
_platon_squeeze_void_average_z
_platon_squeeze_void_volume
_platon_squeeze_void_count_electrons
_platon_squeeze_void_content
1 0.270 -0.079 0.847 149 39 ' '
2 0.729 0.079 0.153 148 39 ' '
